data_4122326
loop_
_publ_author_name
'Jiang, Xuan-Feng'
'Hau, Franky Ka-Wah'
'Sun, Qing-Fu'
'Yu, Shu-Yan'
'Yam, Vivian Wing-Wah'

_publ_section_title
;
 From {au(i)&#x00B7;&#x00B7;&#x00B7;au(i)}-coupled cages to the cage-built
 2-d {au(i)&#x00B7;&#x00B7;&#x00B7;au(i)} arrays:
 au(i)&#x00B7;&#x00B7;&#x00B7;au(i) bonding interaction driven
 self-assembly and their ag(i) sensing and photo-switchable behavior.
;
_journal_issue 31
_journal_name_full 'Journal of the American Chemical Society'
_journal_page_first 10921
_journal_page_last 10929
_journal_paper_doi 10.1021/ja502295c
_journal_volume 136
_journal_year 2014
_chemical_formula_moiety 'C304 H320 Au16 N16 O16 S32'
_chemical_formula_sum 'C304 H320 Au16 N16 O16 S32'
_chemical_formula_weight 8631.14
_chemical_name_systematic
; 
 ? 
;
_space_group_IT_number 41
_symmetry_cell_setting orthorhombic
_symmetry_space_group_name_Hall 'A 2 -2ab'
_symmetry_space_group_name_H-M 'A b a 2'
_atom_sites_solution_hydrogens geom
_atom_sites_solution_primary direct
_atom_sites_solution_secondary difmap
_audit_creation_method SHELXL-97
_cell_angle_alpha 90.00
_cell_angle_beta 90.00
_cell_angle_gamma 90.00
_cell_formula_units_Z 4
_cell_length_a 36.0360(10)
_cell_length_b 21.7320(10)
_cell_length_c 41.308(3)
_cell_measurement_temperature 291(2)
_cell_volume 32350(3)
_computing_structure_refinement 'SHELXL-97 (Sheldrick, 1997)'
_computing_structure_solution 'SHELXS-97 (Sheldrick, 1990)'
_diffrn_ambient_temperature 291(2)
_diffrn_measured_fraction_theta_full 0.970
_diffrn_measured_fraction_theta_max 0.970
_diffrn_radiation_monochromator graphite
_diffrn_radiation_source 'fine-focus sealed tube'
_diffrn_radiation_wavelength 0.75010
_diffrn_reflns_av_R_equivalents 0.0429
_diffrn_reflns_av_sigmaI/netI 0.0554
_diffrn_reflns_limit_h_max 39
_diffrn_reflns_limit_h_min -39
_diffrn_reflns_limit_k_max 24
_diffrn_reflns_limit_k_min 0
_diffrn_reflns_limit_l_max 45
_diffrn_reflns_limit_l_min -45
_diffrn_reflns_number 40114
_diffrn_reflns_theta_full 24.67
_diffrn_reflns_theta_max 24.67
_diffrn_reflns_theta_min 1.19
_exptl_absorpt_coefficient_mu 8.515
_exptl_absorpt_correction_T_max 0.5857
_exptl_absorpt_correction_T_min 0.4669
_exptl_crystal_density_diffrn 1.772
_exptl_crystal_density_method 'not measured'
_exptl_crystal_F_000 16640
_exptl_crystal_size_max 0.12
_exptl_crystal_size_mid 0.10
_exptl_crystal_size_min 0.08
_refine_diff_density_max 0.683
_refine_diff_density_min -1.294
_refine_diff_density_rms 0.140
_refine_ls_abs_structure_details 'Flack H D (1983), Acta Cryst. A39, 876-881'
_refine_ls_abs_structure_Flack 0.050(5)
_refine_ls_extinction_method none
_refine_ls_goodness_of_fit_ref 1.042
_refine_ls_hydrogen_treatment constr
_refine_ls_matrix_type fullcycle
_refine_ls_number_parameters 1702
_refine_ls_number_reflns 21888
_refine_ls_number_restraints 1
_refine_ls_restrained_S_all 1.042
_refine_ls_R_factor_all 0.0459
_refine_ls_R_factor_gt 0.0427
_refine_ls_shift/su_max 0.000
_refine_ls_shift/su_mean 0.000
_refine_ls_structure_factor_coef Fsqd
_refine_ls_weighting_details 'calc w=1/[\s^2^(Fo^2^)+(0.06P)^2^+1.88P] where P=(Fo^2^+2Fc^2^)/3'
_refine_ls_weighting_scheme calc
_refine_ls_wR_factor_gt 0.0958
_refine_ls_wR_factor_ref 0.0966
_reflns_number_gt 19635
_reflns_number_total 21888
_reflns_threshold_expression >2sigma(I)
_cod_data_source_file ja502295c_si_002.cif
_cod_data_source_block aaa
_cod_depositor_comments
;
The following automatic conversions were performed:

'_symmetry_cell_setting' value 'Orthorhombic' changed to
'orthorhombic' according to
/usr/data/users/saulius/crontab/automatic-downloads/rss-feeds/ACS/lib/dictionaries/cif_core.dic
dictionary named 'cif_core.dic' version 2.4.2 from 2011-04-26.

Automatic conversion script
Id: cif_fix_values 2281 2013-09-26 08:29:07Z andrius 

 Adding full bibliography for 4122324--4122326.cif.
;
_cod_original_sg_symbol_Hall 'A 2 -2ac '
_cod_original_sg_symbol_H-M 'Aba2 '
_cod_database_code 4122326

loop_
_symmetry_equiv_pos_as_xyz
'x, y, z'
'-x, -y, z'
'x+1/2, -y+1/2, z'
'-x+1/2, y+1/2, z'
'x, y+1/2, z+1/2'
'-x, -y+1/2, z+1/2'
'x+1/2, -y+1, z+1/2'
'-x+1/2, y+1, z+1/2'

loop_
_atom_site_label
_atom_site_type_symbol
_atom_site_fract_x
_atom_site_fract_y
_atom_site_fract_z
_atom_site_U_iso_or_equiv
_atom_site_adp_type
_atom_site_occupancy
_atom_site_symmetry_multiplicity
_atom_site_calc_flag
_atom_site_refinement_flags
Au1 Au 0.445213(12) 0.56543(2) 0.96180(2) 0.04886(11) Uani 1 1 d .
Au2 Au 0.451373(12) 0.689293(19) 0.94591(2) 0.04670(11) Uani 1 1 d .
Au3 Au 0.465733(12) 0.812580(19) 0.91570(2) 0.04790(11) Uani 1 1 d .
Au4 Au 0.483496(12) 0.936705(19) 0.90630(2) 0.04834(11) Uani 1 1 d .
Au5 Au 0.270937(13) 0.96006(2) 0.88904(2) 0.05286(11) Uani 1 1 d .
Au6 Au 0.280993(13) 0.83405(2) 0.89284(2) 0.05246(11) Uani 1 1 d .
Au7 Au 0.286190(11) 0.704588(18) 0.87573(2) 0.04352(10) Uani 1 1 d .
Au8 Au 0.247757(12) 0.594890(19) 0.87943(2) 0.04732(10) Uani 1 1 d .
N1 N 0.3833(2) 0.6098(4) 0.8677(2) 0.0417(19) Uani 1 1 d .
N2 N 0.5622(2) 0.8143(4) 0.84554(19) 0.0381(19) Uani 1 1 d .
N3 N 0.3778(3) 0.8992(4) 0.8438(2) 0.046(2) Uani 1 1 d .
N4 N 0.2204(2) 0.6804(4) 0.7795(2) 0.0409(19) Uani 1 1 d .
N5 N 0.4907(3) 0.6683(5) 1.0484(2) 0.055(2) Uani 1 1 d .
N6 N 0.3758(3) 0.9071(4) 0.9586(2) 0.051(2) Uani 1 1 d .
N7 N 0.1801(2) 0.8689(4) 0.9579(2) 0.047(2) Uani 1 1 d .
N8 N 0.3137(2) 0.6303(4) 0.9764(2) 0.043(2) Uani 1 1 d .
O1 O 0.42265(19) 0.5817(3) 0.72001(18) 0.0410(15) Uani 1 1 d .
O2 O 0.4711(2) 0.7131(4) 0.72281(17) 0.0492(18) Uani 1 1 d .
O3 O 0.42308(19) 0.8543(4) 0.69713(17) 0.0475(17) Uani 1 1 d .
O4 O 0.3758(2) 0.7175(3) 0.70651(17) 0.0506(19) Uani 1 1 d .
O5 O 0.3545(2) 0.8082(3) 1.11797(18) 0.0436(17) Uani 1 1 d .
O6 O 0.32547(18) 0.9431(3) 1.09851(17) 0.0417(16) Uani 1 1 d .
O7 O 0.2524(2) 0.8222(4) 1.09761(18) 0.0496(18) Uani 1 1 d .
O8 O 0.2848(2) 0.6914(3) 1.12385(19) 0.0462(17) Uani 1 1 d .
S1 S 0.40371(7) 0.54669(11) 0.92013(6) 0.0411(6) Uani 1 1 d .
S2 S 0.44500(7) 0.65977(12) 0.89108(7) 0.0470(6) Uani 1 1 d .
S3 S 0.49557(7) 0.78427(12) 0.86883(7) 0.0446(6) Uani 1 1 d .
S4 S 0.53804(7) 0.90664(11) 0.88158(6) 0.0406(5) Uani 1 1 d .
S5 S 0.32809(7) 0.97884(11) 0.86541(6) 0.0409(6) Uani 1 1 d .
S6 S 0.31402(8) 0.84368(12) 0.84650(7) 0.0467(6) Uani 1 1 d .
S7 S 0.26225(7) 0.72897(12) 0.82608(7) 0.0453(6) Uani 1 1 d .
S8 S 0.22787(8) 0.59596(11) 0.82631(7) 0.0468(6) Uani 1 1 d .
S9 S 0.48303(8) 0.57762(13) 1.00721(7) 0.0474(6) Uani 1 1 d .
S10 S 0.45575(8) 0.71369(12) 0.99982(7) 0.0448(6) Uani 1 1 d .
S11 S 0.43502(8) 0.84345(12) 0.96170(7) 0.0495(6) Uani 1 1 d .
S12 S 0.42866(8) 0.96949(13) 0.92941(7) 0.0482(6) Uani 1 1 d .
S13 S 0.21371(8) 0.94967(13) 0.91844(7) 0.0479(6) Uani 1 1 d .
S14 S 0.24775(8) 0.82648(13) 0.93886(7) 0.0497(6) Uani 1 1 d .
S15 S 0.31992(8) 0.69072(12) 0.92249(7) 0.0459(6) Uani 1 1 d .
S16 S 0.26159(8) 0.59182(13) 0.93415(7) 0.0471(6) Uani 1 1 d .
C1 C 0.3818(3) 0.6624(5) 0.8458(2) 0.042(2) Uani 1 1 d .
H1A H 0.3982 0.6944 0.8537 0.051 Uiso 1 1 calc R
H1B H 0.3567 0.6788 0.8455 0.051 Uiso 1 1 calc R
C2 C 0.3930(3) 0.6442(5) 0.8120(3) 0.047(3) Uani 1 1 d .
C3 C 0.3657(3) 0.6309(5) 0.7888(2) 0.042(2) Uani 1 1 d .
H3 H 0.3407 0.6342 0.7940 0.050 Uiso 1 1 calc R
C4 C 0.3763(3) 0.6131(5) 0.7586(3) 0.044(3) Uani 1 1 d .
C5 C 0.4144(3) 0.6030(5) 0.7510(3) 0.044(3) Uani 1 1 d .
C6 C 0.4410(3) 0.6154(5) 0.7739(3) 0.047(3) Uani 1 1 d .
C7 C 0.4305(3) 0.6370(4) 0.8044(3) 0.044(2) Uani 1 1 d .
H7 H 0.4485 0.6466 0.8197 0.053 Uiso 1 1 calc R
C8 C 0.4808(3) 0.6124(5) 0.7637(3) 0.044(2) Uani 1 1 d .
H8A H 0.4821 0.6011 0.7410 0.053 Uiso 1 1 calc R
H8B H 0.4935 0.5809 0.7761 0.053 Uiso 1 1 calc R
C9 C 0.5005(3) 0.6740(5) 0.7687(2) 0.040(2) Uani 1 1 d .
C10 C 0.4903(3) 0.7240(5) 0.7490(2) 0.044(2) Uani 1 1 d .
C11 C 0.5027(3) 0.7817(5) 0.7559(3) 0.047(3) Uani 1 1 d .
C12 C 0.5270(3) 0.7907(6) 0.7828(3) 0.051(3) Uani 1 1 d .
H12 H 0.5371 0.8293 0.7868 0.061 Uiso 1 1 calc R
C13 C 0.5356(3) 0.7415(5) 0.8031(3) 0.048(3) Uani 1 1 d .
C14 C 0.5218(3) 0.6828(5) 0.7964(3) 0.045(3) Uani 1 1 d .
H14 H 0.5268 0.6501 0.8103 0.053 Uiso 1 1 calc R
C15 C 0.5596(3) 0.7504(5) 0.8349(3) 0.040(2) Uani 1 1 d .
H15A H 0.5488 0.7260 0.8522 0.048 Uiso 1 1 calc R
H15B H 0.5844 0.7348 0.8310 0.048 Uiso 1 1 calc R
C16 C 0.4864(3) 0.8413(5) 0.7415(3) 0.044(3) Uani 1 1 d .
H16A H 0.4992 0.8768 0.7504 0.053 Uiso 1 1 calc R
H16B H 0.4895 0.8416 0.7182 0.053 Uiso 1 1 calc R
C17 C 0.44553(14) 0.8439(4) 0.75006(14) 0.049(3) Uani 1 1 d G
C18 C 0.41508(18) 0.8467(4) 0.72946(10) 0.054(3) Uani 1 1 d G
C19 C 0.37935(15) 0.8455(4) 0.74213(13) 0.045(3) Uani 1 1 d G
C20 C 0.37408(13) 0.8415(3) 0.77540(14) 0.043(3) Uani 1 1 d G
H20 H 0.3502 0.8407 0.7839 0.052 Uiso 1 1 calc R
C21 C 0.40453(17) 0.8388(3) 0.79600(10) 0.042(2) Uani 1 1 d G
C22 C 0.44026(14) 0.8400(3) 0.78333(13) 0.043(2) Uani 1 1 d G
H22 H 0.4606 0.8381 0.7971 0.051 Uiso 1 1 calc R
C23 C 0.3952(4) 0.8370(5) 0.8328(3) 0.048(3) Uani 1 1 d .
H23A H 0.4177 0.8293 0.8450 0.058 Uiso 1 1 calc R
H23B H 0.3780 0.8037 0.8370 0.058 Uiso 1 1 calc R
C24 C 0.3474(3) 0.8382(5) 0.7180(3) 0.045(3) Uani 1 1 d .
H24A H 0.3574 0.8368 0.6962 0.054 Uiso 1 1 calc R
H24B H 0.3313 0.8738 0.7195 0.054 Uiso 1 1 calc R
C25 C 0.3240(3) 0.7791(5) 0.7240(3) 0.044(2) Uani 1 1 d .
C26 C 0.3405(3) 0.7211(5) 0.7192(3) 0.048(3) Uani 1 1 d .
C27 C 0.3230(3) 0.6698(4) 0.7294(2) 0.037(2) Uani 1 1 d .
C28 C 0.2888(3) 0.6722(6) 0.7441(3) 0.048(3) Uani 1 1 d .
H28 H 0.2770 0.6362 0.7506 0.058 Uiso 1 1 calc R
C29 C 0.2717(3) 0.7296(5) 0.7492(3) 0.046(2) Uani 1 1 d .
C30 C 0.2890(3) 0.7817(5) 0.7385(2) 0.043(2) Uani 1 1 d .
H30 H 0.2773 0.8196 0.7409 0.052 Uiso 1 1 calc R
C31 C 0.2286(3) 0.7342(5) 0.7594(3) 0.047(3) Uani 1 1 d .
H31A H 0.2241 0.7718 0.7715 0.057 Uiso 1 1 calc R
H31B H 0.2129 0.7344 0.7403 0.057 Uiso 1 1 calc R
C32 C 0.3450(3) 0.6123(5) 0.7322(3) 0.044(2) Uani 1 1 d .
H32A H 0.3563 0.6037 0.7114 0.052 Uiso 1 1 calc R
H32B H 0.3282 0.5787 0.7370 0.052 Uiso 1 1 calc R
C33 C 0.3544(3) 0.5646(5) 0.8653(2) 0.040(2) Uani 1 1 d .
H33A H 0.3326 0.5848 0.8564 0.048 Uiso 1 1 calc R
H33B H 0.3482 0.5515 0.8870 0.048 Uiso 1 1 calc R
C34 C 0.3614(3) 0.5099(6) 0.8461(3) 0.054(3) Uani 1 1 d .
C35 C 0.3348(3) 0.4611(5) 0.8441(3) 0.050(3) Uani 1 1 d .
H35 H 0.3127 0.4626 0.8557 0.060 Uiso 1 1 calc R
C36 C 0.3431(3) 0.4112(6) 0.8242(3) 0.061(3) Uani 1 1 d .
H36 H 0.3257 0.3799 0.8218 0.074 Uiso 1 1 calc R
C37 C 0.3771(3) 0.4069(5) 0.8076(3) 0.052(3) Uani 1 1 d .
H37 H 0.3818 0.3730 0.7945 0.062 Uiso 1 1 calc R
C38 C 0.4031(3) 0.4519(5) 0.8106(3) 0.047(3) Uani 1 1 d .
H38 H 0.4261 0.4475 0.8006 0.057 Uiso 1 1 calc R
C39 C 0.3952(3) 0.5056(6) 0.8290(3) 0.051(3) Uani 1 1 d .
H39 H 0.4122 0.5377 0.8298 0.061 Uiso 1 1 calc R
C40 C 0.5959(3) 0.8497(5) 0.8382(3) 0.047(3) Uani 1 1 d .
H40A H 0.5905 0.8935 0.8392 0.056 Uiso 1 1 calc R
H40B H 0.6045 0.8401 0.8165 0.056 Uiso 1 1 calc R
C41 C 0.6267(3) 0.8325(5) 0.8638(3) 0.044(3) Uani 1 1 d .
C42 C 0.6317(3) 0.8748(5) 0.8897(3) 0.047(3) Uani 1 1 d .
H42 H 0.6160 0.9083 0.8926 0.056 Uiso 1 1 calc R
C43 C 0.6606(3) 0.8640(5) 0.9100(3) 0.047(3) Uani 1 1 d .
H43 H 0.6658 0.8924 0.9262 0.056 Uiso 1 1 calc R
C44 C 0.6832(3) 0.8106(5) 0.9074(3) 0.047(3) Uani 1 1 d .
H44 H 0.7022 0.8030 0.9221 0.056 Uiso 1 1 calc R
C45 C 0.6760(3) 0.7702(5) 0.8821(3) 0.044(2) Uani 1 1 d .
H45 H 0.6898 0.7342 0.8803 0.053 Uiso 1 1 calc R
C46 C 0.6501(3) 0.7814(5) 0.8606(3) 0.049(3) Uani 1 1 d .
H46 H 0.6472 0.7552 0.8430 0.059 Uiso 1 1 calc R
C47 C 0.4043(3) 0.9445(5) 0.8472(2) 0.039(2) Uani 1 1 d .
H47A H 0.4272 0.9256 0.8545 0.047 Uiso 1 1 calc R
H47B H 0.3962 0.9728 0.8640 0.047 Uiso 1 1 calc R
C48 C 0.4118(3) 0.9792(5) 0.8181(3) 0.049(3) Uani 1 1 d .
C49 C 0.4486(3) 1.0005(6) 0.8108(3) 0.059(3) Uani 1 1 d .
H49 H 0.4680 0.9907 0.8247 0.071 Uiso 1 1 calc R
C50 C 0.4555(3) 1.0350(5) 0.7838(3) 0.046(3) Uani 1 1 d .
H50 H 0.4793 1.0493 0.7795 0.055 Uiso 1 1 calc R
C51 C 0.4266(3) 1.0483(6) 0.7629(3) 0.055(3) Uani 1 1 d .
H51 H 0.4314 1.0699 0.7439 0.066 Uiso 1 1 calc R
C52 C 0.3911(3) 1.0304(5) 0.7696(3) 0.047(3) Uani 1 1 d .
H52 H 0.3717 1.0425 0.7562 0.056 Uiso 1 1 calc R
C53 C 0.3842(3) 0.9946(4) 0.7961(3) 0.042(2) Uani 1 1 d .
H53 H 0.3602 0.9801 0.7996 0.051 Uiso 1 1 calc R
C54 C 0.1928(3) 0.6386(6) 0.7695(3) 0.055(3) Uani 1 1 d .
H54A H 0.1820 0.6196 0.7885 0.065 Uiso 1 1 calc R
H54B H 0.2044 0.6063 0.7568 0.065 Uiso 1 1 calc R
C55 C 0.16095(16) 0.6688(3) 0.74886(15) 0.043(2) Uani 1 1 d G
C56 C 0.14247(19) 0.7167(3) 0.76430(13) 0.052(3) Uani 1 1 d G
H56 H 0.1510 0.7313 0.7841 0.062 Uiso 1 1 calc R
C57 C 0.11117(18) 0.7426(3) 0.75016(16) 0.048(3) Uani 1 1 d G
H57 H 0.0988 0.7747 0.7605 0.057 Uiso 1 1 calc R
C58 C 0.09836(16) 0.7208(3) 0.72058(16) 0.054(3) Uani 1 1 d G
H58 H 0.0774 0.7382 0.7111 0.065 Uiso 1 1 calc R
C59 C 0.11684(19) 0.6729(3) 0.70514(13) 0.048(3) Uani 1 1 d G
H59 H 0.1083 0.6583 0.6853 0.058 Uiso 1 1 calc R
C60 C 0.14814(19) 0.6469(3) 0.71928(14) 0.049(3) Uani 1 1 d G
H60 H 0.1605 0.6149 0.7089 0.059 Uiso 1 1 calc R
C61 C 0.4281(3) 0.5145(5) 0.7207(3) 0.049(3) Uani 1 1 d .
H61A H 0.4349 0.5016 0.6991 0.058 Uiso 1 1 calc R
H61B H 0.4493 0.5062 0.7346 0.058 Uiso 1 1 calc R
C62 C 0.3982(3) 0.4755(5) 0.7314(3) 0.049(3) Uani 1 1 d .
H62A H 0.3755 0.4856 0.7199 0.059 Uiso 1 1 calc R
H62B H 0.3938 0.4811 0.7544 0.059 Uiso 1 1 calc R
C63 C 0.4091(3) 0.4107(5) 0.7246(3) 0.053(3) Uani 1 1 d .
H63A H 0.4137 0.4058 0.7019 0.079 Uiso 1 1 calc R
H63B H 0.3894 0.3835 0.7311 0.079 Uiso 1 1 calc R
H63C H 0.4312 0.4008 0.7365 0.079 Uiso 1 1 calc R
C64 C 0.4953(3) 0.6844(5) 0.6981(3) 0.048(3) Uani 1 1 d .
H64A H 0.5135 0.6583 0.7086 0.058 Uiso 1 1 calc R
H64B H 0.4805 0.6591 0.6837 0.058 Uiso 1 1 calc R
C65 C 0.5141(3) 0.7330(5) 0.6795(2) 0.042(2) Uani 1 1 d .
H65A H 0.5384 0.7192 0.6724 0.050 Uiso 1 1 calc R
H65B H 0.5171 0.7698 0.6925 0.050 Uiso 1 1 calc R
C66 C 0.4895(3) 0.7451(5) 0.6512(3) 0.050(3) Uani 1 1 d .
H66A H 0.4883 0.7091 0.6378 0.076 Uiso 1 1 calc R
H66B H 0.4993 0.7788 0.6388 0.076 Uiso 1 1 calc R
H66C H 0.4650 0.7553 0.6587 0.076 Uiso 1 1 calc R
C67 C 0.4230(4) 0.9216(5) 0.6882(3) 0.052(3) Uani 1 1 d .
H67A H 0.4340 0.9450 0.7058 0.063 Uiso 1 1 calc R
H67B H 0.4385 0.9274 0.6692 0.063 Uiso 1 1 calc R
C68 C 0.3858(4) 0.9460(5) 0.6815(3) 0.054(3) Uani 1 1 d .
H68A H 0.3722 0.9525 0.7014 0.065 Uiso 1 1 calc R
H68B H 0.3719 0.9181 0.6678 0.065 Uiso 1 1 calc R
C69 C 0.3926(4) 1.0057(7) 0.6646(4) 0.073(4) Uani 1 1 d .
H69A H 0.4188 1.0108 0.6610 0.109 Uiso 1 1 calc R
H69B H 0.3836 1.0389 0.6777 0.109 Uiso 1 1 calc R
H69C H 0.3800 1.0057 0.6441 0.109 Uiso 1 1 calc R
C70 C 0.3736(4) 0.7168(5) 0.6719(3) 0.057(3) Uani 1 1 d .
H70A H 0.3894 0.7495 0.6638 0.068 Uiso 1 1 calc R
H70B H 0.3484 0.7268 0.6658 0.068 Uiso 1 1 calc R
C71 C 0.3840(4) 0.6598(5) 0.6552(3) 0.055(3) Uani 1 1 d .
H71A H 0.3702 0.6256 0.6643 0.065 Uiso 1 1 calc R
H71B H 0.4102 0.6519 0.6583 0.065 Uiso 1 1 calc R
C72 C 0.3754(4) 0.6658(6) 0.6191(3) 0.059(3) Uani 1 1 d .
H72A H 0.3547 0.6930 0.6161 0.089 Uiso 1 1 calc R
H72B H 0.3694 0.6260 0.6104 0.089 Uiso 1 1 calc R
H72C H 0.3967 0.6820 0.6081 0.089 Uiso 1 1 calc R
C73 C 0.4088(3) 0.6041(4) 0.8927(3) 0.044(2) Uani 1 1 d .
C74 C 0.5348(4) 0.8317(6) 0.8680(3) 0.056(3) Uani 1 1 d .
C75 C 0.3457(3) 0.9021(4) 0.8507(2) 0.041(2) Uani 1 1 d .
C76 C 0.2356(3) 0.6704(4) 0.8122(2) 0.040(2) Uani 1 1 d .
C77 C 0.4917(3) 0.7370(5) 1.0614(3) 0.049(3) Uani 1 1 d .
H77A H 0.5109 0.7415 1.0776 0.058 Uiso 1 1 calc R
H77B H 0.4970 0.7651 1.0437 0.058 Uiso 1 1 calc R
C78 C 0.4537(3) 0.7518(5) 1.0761(2) 0.042(2) Uani 1 1 d .
C79 C 0.4294(3) 0.7100(5) 1.0898(2) 0.040(2) Uani 1 1 d .
H79 H 0.4354 0.6684 1.0893 0.048 Uiso 1 1 calc R
C80 C 0.3965(3) 0.7279(5) 1.1042(3) 0.047(3) Uani 1 1 d .
C81 C 0.3885(3) 0.7919(5) 1.1046(3) 0.044(2) Uani 1 1 d .
C82 C 0.4131(3) 0.8323(5) 1.0903(3) 0.049(3) Uani 1 1 d .
C83 C 0.4443(3) 0.8144(5) 1.0763(3) 0.042(3) Uani 1 1 d .
H83 H 0.4599 0.8432 1.0667 0.050 Uiso 1 1 calc R
C84 C 0.3992(3) 0.8998(4) 1.0849(3) 0.041(2) Uani 1 1 d .
H84A H 0.3917 0.9177 1.1054 0.049 Uiso 1 1 calc R
H84B H 0.4192 0.9246 1.0760 0.049 Uiso 1 1 calc R
C85 C 0.3668(3) 0.8994(4) 1.0618(2) 0.039(2) Uani 1 1 d .
C86 C 0.3305(3) 0.9164(4) 1.0703(3) 0.041(2) Uani 1 1 d .
C87 C 0.3016(3) 0.9133(5) 1.0481(3) 0.042(2) Uani 1 1 d .
C88 C 0.3097(3) 0.8900(5) 1.0163(3) 0.042(2) Uani 1 1 d .
H88 H 0.2907 0.8860 1.0012 0.051 Uiso 1 1 calc R
C89 C 0.3442(3) 0.8743(5) 1.0084(3) 0.044(3) Uani 1 1 d .
C90 C 0.3738(3) 0.8801(5) 1.0300(3) 0.048(3) Uani 1 1 d .
H90 H 0.3979 0.8713 1.0234 0.058 Uiso 1 1 calc R
C91 C 0.3572(3) 0.8535(5) 0.9748(3) 0.046(2) Uani 1 1 d .
H91A H 0.3745 0.8195 0.9768 0.055 Uiso 1 1 calc R
H91B H 0.3361 0.8399 0.9621 0.055 Uiso 1 1 calc R
C92 C 0.2623(3) 0.9351(5) 1.0542(3) 0.049(3) Uani 1 1 d .
H92A H 0.2560 0.9681 1.0393 0.059 Uiso 1 1 calc R
H92B H 0.2599 0.9505 1.0761 0.059 Uiso 1 1 calc R
C93 C 0.2350(3) 0.8778(5) 1.0489(2) 0.040(2) Uani 1 1 d .
C94 C 0.2375(3) 0.8228(5) 1.0665(3) 0.046(3) Uani 1 1 d .
C95 C 0.2224(3) 0.7703(5) 1.0563(3) 0.044(2) Uani 1 1 d .
C96 C 0.2035(3) 0.7702(5) 1.0257(2) 0.045(3) Uani 1 1 d .
H96 H 0.1932 0.7341 1.0177 0.054 Uiso 1 1 calc R
C97 C 0.2010(3) 0.8237(5) 1.0087(3) 0.046(2) Uani 1 1 d .
C98 C 0.2177(3) 0.8770(5) 1.0198(3) 0.047(3) Uani 1 1 d .
H98 H 0.2171 0.9125 1.0072 0.057 Uiso 1 1 calc R
C99 C 0.1816(3) 0.8100(5) 0.9781(3) 0.053(3) Uani 1 1 d .
H99A H 0.1567 0.7954 0.9825 0.064 Uiso 1 1 calc R
H99B H 0.1948 0.7781 0.9664 0.064 Uiso 1 1 calc R
C100 C 0.2319(3) 0.7091(5) 1.0732(3) 0.050(3) Uani 1 1 d .
H10A H 0.2162 0.6765 1.0649 0.060 Uiso 1 1 calc R
H10B H 0.2275 0.7128 1.0963 0.060 Uiso 1 1 calc R
C101 C 0.2743(3) 0.6928(5) 1.0669(3) 0.048(3) Uani 1 1 d .
C102 C 0.2991(3) 0.6896(5) 1.0923(3) 0.046(3) Uani 1 1 d .
C103 C 0.3368(3) 0.6813(5) 1.0856(3) 0.041(2) Uani 1 1 d .
C104 C 0.3490(3) 0.6778(5) 1.0539(3) 0.043(3) Uani 1 1 d .
H104 H 0.3740 0.6716 1.0494 0.051 Uiso 1 1 calc R
C105 C 0.3231(3) 0.6838(5) 1.0286(3) 0.042(2) Uani 1 1 d .
C106 C 0.2840(3) 0.6895(5) 1.0359(3) 0.047(3) Uani 1 1 d .
H106 H 0.2664 0.6908 1.0195 0.057 Uiso 1 1 calc R
C107 C 0.3363(3) 0.6780(5) 0.9943(3) 0.042(2) Uani 1 1 d .
H10C H 0.3623 0.6662 0.9942 0.050 Uiso 1 1 calc R
H10D H 0.3340 0.7174 0.9835 0.050 Uiso 1 1 calc R
C108 C 0.3653(3) 0.6806(5) 1.1115(3) 0.050(3) Uani 1 1 d .
H10E H 0.3760 0.6397 1.1131 0.059 Uiso 1 1 calc R
H10F H 0.3538 0.6904 1.1321 0.059 Uiso 1 1 calc R
C109 C 0.5089(3) 0.6237(5) 1.0721(3) 0.047(3) Uani 1 1 d .
H10G H 0.5037 0.5818 1.0655 0.057 Uiso 1 1 calc R
H10H H 0.4984 0.6298 1.0935 0.057 Uiso 1 1 calc R
C110 C 0.5513(3) 0.6334(5) 1.0736(3) 0.046(3) Uani 1 1 d .
C111 C 0.5676(3) 0.6375(5) 1.1029(3) 0.049(3) Uani 1 1 d .
H111 H 0.5536 0.6319 1.1216 0.059 Uiso 1 1 calc R
C112 C 0.6063(3) 0.6505(6) 1.1052(3) 0.051(3) Uani 1 1 d .
H112 H 0.6175 0.6572 1.1252 0.061 Uiso 1 1 calc R
C113 C 0.6263(3) 0.6527(5) 1.0769(3) 0.050(3) Uani 1 1 d .
H113 H 0.6518 0.6582 1.0779 0.060 Uiso 1 1 calc R
C114 C 0.6096(3) 0.6471(5) 1.0470(3) 0.046(3) Uani 1 1 d .
H114 H 0.6235 0.6509 1.0281 0.055 Uiso 1 1 calc R
C115 C 0.5723(3) 0.6358(5) 1.0454(3) 0.052(3) Uani 1 1 d .
H115 H 0.5610 0.6297 1.0254 0.062 Uiso 1 1 calc R
C116 C 0.3502(3) 0.9522(5) 0.9479(3) 0.044(2) Uani 1 1 d .
H11A H 0.3256 0.9345 0.9460 0.053 Uiso 1 1 calc R
H11B H 0.3575 0.9681 0.9270 0.053 Uiso 1 1 calc R
C117 C 0.3503(3) 1.0033(6) 0.9730(3) 0.052(3) Uani 1 1 d .
C118 C 0.3173(3) 1.0364(6) 0.9786(3) 0.055(3) Uani 1 1 d .
H118 H 0.2961 1.0282 0.9665 0.066 Uiso 1 1 calc R
C119 C 0.3167(4) 1.0789(6) 1.0012(3) 0.056(3) Uani 1 1 d .
H119 H 0.2947 1.1000 1.0051 0.067 Uiso 1 1 calc R
C120 C 0.3483(3) 1.0937(5) 1.0196(3) 0.052(3) Uani 1 1 d .
H120 H 0.3471 1.1246 1.0352 0.062 Uiso 1 1 calc R
C121 C 0.3814(3) 1.0624(5) 1.0146(3) 0.046(3) Uani 1 1 d .
H121 H 0.4026 1.0718 1.0265 0.055 Uiso 1 1 calc R
C122 C 0.3820(3) 1.0156(5) 0.9907(3) 0.048(3) Uani 1 1 d .
H122 H 0.4035 0.9932 0.9870 0.058 Uiso 1 1 calc R
C123 C 0.1489(3) 0.9093(5) 0.9593(3) 0.052(3) Uani 1 1 d .
H12A H 0.1581 0.9501 0.9541 0.062 Uiso 1 1 calc R
H12B H 0.1410 0.9104 0.9817 0.062 Uiso 1 1 calc R
C124 C 0.11539(14) 0.9001(3) 0.93973(14) 0.049(3) Uani 1 1 d G
C125 C 0.11804(14) 0.8851(3) 0.90710(15) 0.049(3) Uani 1 1 d G
H125 H 0.1409 0.8870 0.8967 0.059 Uiso 1 1 calc R
C126 C 0.08658(18) 0.8671(3) 0.89009(12) 0.054(3) Uani 1 1 d G
H126 H 0.0883 0.8570 0.8683 0.065 Uiso 1 1 calc R
C127 C 0.05246(15) 0.8641(4) 0.90571(15) 0.054(3) Uani 1 1 d G
H127 H 0.0314 0.8521 0.8943 0.065 Uiso 1 1 calc R
C128 C 0.04981(14) 0.8791(3) 0.93834(15) 0.050(3) Uani 1 1 d G
H128 H 0.0270 0.8771 0.9488 0.060 Uiso 1 1 calc R
C129 C 0.08128(17) 0.8971(3) 0.95535(12) 0.045(3) Uani 1 1 d G
H129 H 0.0795 0.9071 0.9772 0.054 Uiso 1 1 calc R
C130 C 0.3016(3) 0.5722(5) 0.9960(2) 0.046(3) Uani 1 1 d .
H13A H 0.2781 0.5815 1.0063 0.055 Uiso 1 1 calc R
H13B H 0.2970 0.5393 0.9806 0.055 Uiso 1 1 calc R
C131 C 0.3271(3) 0.5484(5) 1.0211(3) 0.048(3) Uani 1 1 d .
C132 C 0.3146(3) 0.5387(5) 1.0516(2) 0.042(3) Uani 1 1 d .
H132 H 0.2898 0.5450 1.0567 0.051 Uiso 1 1 calc R
C133 C 0.3395(3) 0.5194(5) 1.0752(3) 0.050(3) Uani 1 1 d .
H133 H 0.3310 0.5127 1.0962 0.060 Uiso 1 1 calc R
C134 C 0.3764(3) 0.5099(5) 1.0684(3) 0.053(3) Uani 1 1 d .
H134 H 0.3924 0.4966 1.0847 0.064 Uiso 1 1 calc R
C135 C 0.3898(4) 0.5200(5) 1.0375(3) 0.050(3) Uani 1 1 d .
H135 H 0.4148 0.5141 1.0329 0.060 Uiso 1 1 calc R
C136 C 0.3648(3) 0.5396(5) 1.0127(3) 0.048(3) Uani 1 1 d .
H136 H 0.3730 0.5463 0.9917 0.057 Uiso 1 1 calc R
C137 C 0.3551(4) 0.8235(6) 1.1521(3) 0.055(3) Uani 1 1 d .
H13C H 0.3679 0.8623 1.1554 0.066 Uiso 1 1 calc R
H13D H 0.3682 0.7918 1.1641 0.066 Uiso 1 1 calc R
C138 C 0.3166(3) 0.8281(5) 1.1638(3) 0.048(3) Uani 1 1 d .
H13E H 0.3043 0.7887 1.1612 0.057 Uiso 1 1 calc R
H13F H 0.3033 0.8584 1.1511 0.057 Uiso 1 1 calc R
C139 C 0.3161(3) 0.8460(5) 1.1983(2) 0.043(3) Uani 1 1 d .
H13G H 0.3105 0.8106 1.2114 0.065 Uiso 1 1 calc R
H13H H 0.2974 0.8769 1.2017 0.065 Uiso 1 1 calc R
H13I H 0.3399 0.8621 1.2043 0.065 Uiso 1 1 calc R
C140 C 0.3296(4) 1.0109(5) 1.0918(3) 0.051(3) Uani 1 1 d .
H14A H 0.3555 1.0221 1.0897 0.061 Uiso 1 1 calc R
H14B H 0.3166 1.0223 1.0721 0.061 Uiso 1 1 calc R
C141 C 0.3129(3) 1.0404(4) 1.1200(3) 0.041(2) Uani 1 1 d .
H14C H 0.2879 1.0253 1.1237 0.050 Uiso 1 1 calc R
H14D H 0.3120 1.0847 1.1173 0.050 Uiso 1 1 calc R
C142 C 0.3379(4) 1.0231(6) 1.1473(3) 0.059(3) Uani 1 1 d .
H14E H 0.3300 1.0434 1.1667 0.088 Uiso 1 1 calc R
H14F H 0.3629 1.0353 1.1422 0.088 Uiso 1 1 calc R
H14G H 0.3371 0.9793 1.1504 0.088 Uiso 1 1 calc R
C143 C 0.2280(3) 0.8211(5) 1.1242(3) 0.047(3) Uani 1 1 d .
H14H H 0.2404 0.8043 1.1431 0.056 Uiso 1 1 calc R
H14I H 0.2066 0.7958 1.1194 0.056 Uiso 1 1 calc R
C144 C 0.2158(3) 0.8886(6) 1.1308(3) 0.054(3) Uani 1 1 d .
H14J H 0.2251 0.9145 1.1134 0.065 Uiso 1 1 calc R
H14K H 0.1889 0.8906 1.1302 0.065 Uiso 1 1 calc R
C145 C 0.2294(4) 0.9148(6) 1.1633(3) 0.059(3) Uani 1 1 d .
H14L H 0.2085 0.9228 1.1771 0.088 Uiso 1 1 calc R
H14M H 0.2427 0.9523 1.1596 0.088 Uiso 1 1 calc R
H14N H 0.2454 0.8854 1.1736 0.088 Uiso 1 1 calc R
C146 C 0.2804(3) 0.6296(5) 1.1372(3) 0.050(3) Uani 1 1 d .
H14O H 0.2653 0.6042 1.1231 0.060 Uiso 1 1 calc R
H14P H 0.3044 0.6099 1.1401 0.060 Uiso 1 1 calc R
C147 C 0.2620(3) 0.6388(6) 1.1684(3) 0.054(3) Uani 1 1 d .
H14Q H 0.2746 0.6709 1.1806 0.065 Uiso 1 1 calc R
H14R H 0.2365 0.6512 1.1651 0.065 Uiso 1 1 calc R
C148 C 0.2634(3) 0.5813(5) 1.1861(3) 0.047(3) Uani 1 1 d .
H14X H 0.2665 0.5478 1.1712 0.071 Uiso 1 1 calc R
H14Y H 0.2408 0.5759 1.1980 0.071 Uiso 1 1 calc R
H14Z H 0.2840 0.5820 1.2009 0.071 Uiso 1 1 calc R
C149 C 0.4785(3) 0.6576(5) 1.0177(3) 0.044(2) Uani 1 1 d .
C150 C 0.4135(3) 0.9109(5) 0.9519(3) 0.045(3) Uani 1 1 d .
C151 C 0.2140(3) 0.8770(4) 0.9344(3) 0.042(2) Uani 1 1 d .
C152 C 0.3001(3) 0.6363(5) 0.9449(3) 0.046(2) Uani 1 1 d .

loop_
_atom_site_aniso_label
_atom_site_aniso_U_11
_atom_site_aniso_U_22
_atom_site_aniso_U_33
_atom_site_aniso_U_23
_atom_site_aniso_U_13
_atom_site_aniso_U_12
Au1 0.0508(2) 0.0458(2) 0.0500(2) 0.00608(18) -0.00576(19) -0.00820(18)
Au2 0.0451(2) 0.0435(2) 0.0515(2) 0.00660(18) -0.0023(2) -0.00838(17)
Au3 0.0482(2) 0.0408(2) 0.0547(2) 0.00559(18) -0.0020(2) -0.00929(18)
Au4 0.0485(2) 0.0442(2) 0.0523(2) 0.01190(19) -0.00375(19) -0.00213(18)
Au5 0.0560(3) 0.0437(2) 0.0589(2) 0.01411(19) 0.0013(2) -0.00171(19)
Au6 0.0574(3) 0.0496(2) 0.0504(2) 0.0075(2) 0.0017(2) 0.0008(2)
Au7 0.0397(2) 0.03821(19) 0.0526(2) 0.01116(17) -0.01179(19) -0.01759(16)
Au8 0.0439(2) 0.0479(2) 0.0502(2) 0.00203(18) -0.00285(18) -0.01089(17)
N1 0.031(4) 0.050(5) 0.044(5) 0.019(4) 0.001(3) 0.001(4)
N2 0.042(5) 0.039(4) 0.033(4) 0.008(3) -0.007(4) -0.003(4)
N3 0.053(6) 0.046(5) 0.040(5) -0.005(4) -0.004(4) 0.002(4)
N4 0.039(5) 0.040(4) 0.044(5) -0.002(4) 0.002(4) 0.002(4)
N5 0.062(6) 0.058(6) 0.045(5) 0.006(4) -0.009(5) -0.001(5)
N6 0.044(5) 0.051(6) 0.060(6) 0.000(4) 0.003(4) -0.008(4)
N7 0.042(5) 0.042(5) 0.058(5) 0.008(4) -0.011(4) -0.011(4)
N8 0.043(5) 0.038(5) 0.047(5) 0.005(4) -0.006(4) 0.008(4)
O1 0.033(4) 0.038(4) 0.052(4) 0.001(3) 0.004(3) 0.007(3)
O2 0.048(4) 0.061(5) 0.039(4) -0.005(3) -0.011(3) 0.009(4)
O3 0.031(4) 0.068(5) 0.044(4) 0.011(3) -0.006(3) -0.005(3)
O4 0.065(5) 0.041(4) 0.046(4) 0.009(3) 0.026(4) -0.005(4)
O5 0.040(4) 0.038(4) 0.054(4) -0.003(3) -0.005(3) -0.019(3)
O6 0.032(4) 0.034(4) 0.059(4) 0.003(3) 0.001(3) 0.005(3)
O7 0.036(4) 0.064(5) 0.049(4) 0.011(3) -0.002(3) -0.003(3)
O8 0.045(4) 0.042(4) 0.052(4) 0.000(3) -0.005(3) 0.002(3)
S1 0.0496(15) 0.0285(12) 0.0450(13) 0.0088(10) -0.0019(12) 0.0065(10)
S2 0.0472(15) 0.0440(14) 0.0498(14) 0.0043(12) -0.0002(12) -0.0103(11)
S3 0.0447(14) 0.0431(14) 0.0461(14) 0.0122(11) -0.0067(11) 0.0041(11)
S4 0.0507(14) 0.0356(12) 0.0355(13) 0.0123(9) -0.0057(11) -0.0007(10)
S5 0.0436(14) 0.0408(13) 0.0384(12) 0.0058(10) -0.0107(11) 0.0084(11)
S6 0.0541(17) 0.0379(13) 0.0480(15) 0.0149(11) -0.0044(12) -0.0032(12)
S7 0.0420(15) 0.0393(14) 0.0546(15) 0.0094(11) -0.0121(12) 0.0015(11)
S8 0.0523(16) 0.0349(14) 0.0532(15) -0.0005(11) -0.0113(12) 0.0039(11)
S9 0.0502(16) 0.0498(15) 0.0422(14) 0.0062(11) 0.0000(12) 0.0081(12)
S10 0.0448(15) 0.0433(14) 0.0464(14) 0.0052(11) 0.0047(12) 0.0082(12)
S11 0.0601(17) 0.0407(14) 0.0478(14) 0.0115(12) -0.0068(13) 0.0068(12)
S12 0.0421(15) 0.0454(15) 0.0571(16) 0.0189(12) -0.0093(12) 0.0017(12)
S13 0.0513(16) 0.0453(15) 0.0473(14) 0.0122(12) -0.0027(12) 0.0055(12)
S14 0.0544(17) 0.0449(15) 0.0499(15) 0.0126(12) -0.0036(12) -0.0029(12)
S15 0.0504(16) 0.0432(14) 0.0442(15) 0.0087(11) -0.0076(12) -0.0086(11)
S16 0.0486(16) 0.0423(15) 0.0503(15) 0.0098(11) -0.0077(12) -0.0047(11)
C1 0.055(7) 0.038(6) 0.033(5) 0.009(4) 0.000(5) 0.004(5)
C2 0.058(7) 0.046(6) 0.036(5) 0.009(5) 0.000(5) -0.004(5)
C3 0.053(7) 0.039(5) 0.034(5) 0.005(4) 0.001(5) 0.004(5)
C4 0.055(7) 0.030(5) 0.046(6) -0.012(4) 0.003(5) 0.019(5)
C5 0.052(7) 0.035(5) 0.045(6) 0.014(4) 0.003(5) 0.008(5)
C6 0.059(7) 0.035(5) 0.047(6) 0.006(5) 0.006(5) -0.004(5)
C7 0.049(7) 0.026(5) 0.057(6) -0.004(4) 0.004(5) -0.007(4)
C8 0.055(7) 0.039(5) 0.039(5) -0.004(4) -0.005(5) 0.008(5)
C9 0.053(7) 0.045(6) 0.023(5) 0.001(4) 0.003(4) -0.002(5)
C10 0.047(6) 0.051(6) 0.034(5) 0.009(5) -0.004(4) -0.010(5)
C11 0.051(7) 0.051(7) 0.039(5) 0.019(5) -0.007(5) -0.019(5)
C12 0.059(7) 0.053(7) 0.041(6) 0.010(5) -0.011(5) -0.010(6)
C13 0.056(7) 0.044(6) 0.044(6) 0.003(5) -0.010(5) -0.004(5)
C14 0.045(6) 0.048(6) 0.041(6) 0.006(5) -0.002(5) -0.008(5)
C15 0.039(6) 0.036(5) 0.046(6) 0.010(4) -0.007(5) 0.002(4)
C16 0.049(7) 0.049(6) 0.035(5) -0.001(4) -0.011(5) -0.013(5)
C17 0.052(7) 0.057(7) 0.039(6) 0.014(5) -0.004(5) -0.012(5)
C18 0.050(7) 0.067(8) 0.044(6) 0.000(5) -0.004(5) -0.005(6)
C19 0.050(7) 0.049(6) 0.035(5) 0.010(4) 0.001(5) -0.008(5)
C20 0.052(7) 0.038(5) 0.040(6) 0.012(4) -0.003(5) 0.002(5)
C21 0.051(7) 0.034(5) 0.040(6) 0.006(4) -0.001(5) 0.009(5)
C22 0.050(7) 0.034(5) 0.045(6) 0.009(4) -0.008(5) -0.003(4)
C23 0.063(8) 0.044(6) 0.037(6) -0.001(4) -0.004(5) 0.004(5)
C24 0.050(7) 0.045(6) 0.040(6) 0.015(5) 0.000(5) -0.006(5)
C25 0.045(6) 0.044(6) 0.043(6) 0.012(5) -0.003(5) -0.002(5)
C26 0.042(6) 0.042(6) 0.060(7) 0.018(5) 0.002(5) 0.000(5)
C27 0.043(6) 0.035(5) 0.032(5) 0.007(4) -0.009(4) -0.011(4)
C28 0.049(7) 0.050(7) 0.045(6) 0.004(5) 0.006(5) -0.010(5)
C29 0.045(6) 0.047(6) 0.045(6) 0.000(5) -0.004(5) -0.011(5)
C30 0.041(6) 0.048(6) 0.041(6) 0.008(5) -0.006(5) -0.001(5)
C31 0.056(7) 0.048(6) 0.038(5) -0.002(4) 0.004(5) -0.002(5)
C32 0.055(7) 0.038(5) 0.038(5) 0.012(4) -0.001(5) -0.008(5)
C33 0.037(6) 0.053(6) 0.030(5) 0.014(4) -0.003(4) -0.005(4)
C34 0.037(6) 0.057(7) 0.067(7) 0.006(6) -0.001(5) 0.005(5)
C35 0.045(7) 0.045(6) 0.059(7) 0.008(5) 0.013(5) 0.003(5)
C36 0.043(7) 0.070(8) 0.071(8) -0.021(7) -0.008(6) 0.008(6)
C37 0.059(8) 0.033(6) 0.064(7) -0.011(5) 0.000(6) 0.014(5)
C38 0.057(7) 0.047(6) 0.039(5) 0.016(5) -0.008(5) 0.012(5)
C39 0.051(7) 0.059(7) 0.043(6) -0.001(5) 0.004(5) -0.016(5)
C40 0.049(6) 0.054(6) 0.037(5) 0.016(5) -0.015(5) -0.015(5)
C41 0.048(6) 0.036(5) 0.049(6) 0.017(4) -0.021(5) -0.008(5)
C42 0.028(5) 0.062(7) 0.050(6) 0.006(5) -0.018(5) -0.008(5)
C43 0.045(6) 0.042(6) 0.054(7) 0.009(5) -0.021(5) 0.001(5)
C44 0.045(6) 0.047(6) 0.049(6) 0.010(5) 0.001(5) 0.001(5)
C45 0.031(5) 0.039(5) 0.063(7) 0.007(5) -0.002(5) -0.001(4)
C46 0.062(7) 0.042(6) 0.044(6) 0.025(5) -0.008(5) -0.003(5)
C47 0.040(6) 0.037(5) 0.040(5) -0.006(4) -0.002(4) 0.016(4)
C48 0.044(6) 0.039(6) 0.063(7) 0.009(5) 0.004(5) 0.022(5)
C49 0.047(7) 0.070(8) 0.061(7) 0.024(6) 0.003(6) 0.015(6)
C50 0.048(6) 0.032(5) 0.057(7) 0.007(5) -0.006(5) 0.012(5)
C51 0.038(7) 0.067(8) 0.059(7) 0.021(6) 0.005(5) 0.006(6)
C52 0.055(7) 0.048(6) 0.038(5) 0.004(5) -0.007(5) -0.026(5)
C53 0.053(7) 0.019(5) 0.054(6) 0.008(4) -0.009(5) -0.005(4)
C54 0.054(7) 0.051(7) 0.059(7) 0.002(5) -0.014(6) -0.007(5)
C55 0.046(6) 0.039(6) 0.044(6) 0.002(4) -0.005(5) -0.009(5)
C56 0.039(6) 0.076(8) 0.041(6) -0.008(6) 0.008(5) -0.001(6)
C57 0.048(7) 0.033(6) 0.061(7) 0.009(5) 0.007(5) -0.007(5)
C58 0.046(7) 0.065(8) 0.051(7) 0.025(6) 0.006(5) -0.006(6)
C59 0.046(7) 0.059(7) 0.039(6) 0.010(5) -0.003(5) -0.012(6)
C60 0.048(7) 0.070(8) 0.029(5) -0.002(5) 0.008(5) 0.001(6)
C61 0.061(7) 0.033(6) 0.052(6) 0.006(5) -0.010(5) -0.007(5)
C62 0.038(6) 0.041(6) 0.068(7) -0.010(5) -0.002(5) -0.001(5)
C63 0.054(7) 0.034(6) 0.070(8) 0.001(5) 0.018(6) -0.002(5)
C64 0.036(6) 0.059(7) 0.049(7) -0.003(5) 0.008(5) -0.018(5)
C65 0.045(6) 0.040(5) 0.041(5) 0.019(4) -0.007(5) -0.016(5)
C66 0.049(7) 0.045(6) 0.058(7) -0.007(5) -0.003(5) -0.006(5)
C67 0.060(7) 0.059(7) 0.038(6) -0.013(5) 0.015(5) 0.003(6)
C68 0.064(8) 0.044(6) 0.055(7) -0.011(5) 0.008(6) 0.003(5)
C69 0.068(9) 0.075(9) 0.075(9) 0.027(7) 0.037(7) 0.006(7)
C70 0.073(9) 0.047(7) 0.051(6) 0.007(5) 0.002(6) -0.010(6)
C71 0.077(9) 0.051(7) 0.035(6) 0.007(5) 0.002(6) -0.006(6)
C72 0.076(9) 0.065(8) 0.036(6) 0.018(5) -0.004(6) -0.016(7)
C73 0.038(6) 0.034(5) 0.061(6) 0.016(5) -0.013(5) -0.001(4)
C74 0.063(8) 0.062(7) 0.043(6) -0.019(5) 0.008(5) -0.013(6)
C75 0.051(6) 0.030(5) 0.041(6) 0.009(4) -0.014(5) 0.001(4)
C76 0.048(6) 0.030(5) 0.042(5) -0.009(4) 0.001(5) 0.007(4)
C77 0.041(6) 0.059(7) 0.046(6) 0.008(5) -0.010(5) 0.001(5)
C78 0.037(6) 0.048(6) 0.041(5) 0.023(5) -0.016(4) 0.000(5)
C79 0.041(6) 0.041(6) 0.038(5) 0.005(4) -0.017(5) -0.008(5)
C80 0.045(6) 0.037(6) 0.058(6) 0.011(5) -0.011(5) -0.011(5)
C81 0.046(6) 0.041(6) 0.046(6) 0.009(5) -0.005(5) -0.008(5)
C82 0.054(8) 0.043(6) 0.049(6) 0.017(5) 0.010(6) -0.005(5)
C83 0.039(6) 0.039(6) 0.047(6) -0.010(4) -0.010(5) -0.016(4)
C84 0.047(6) 0.026(5) 0.049(6) -0.012(4) -0.009(5) -0.014(4)
C85 0.043(6) 0.035(5) 0.038(5) 0.002(4) 0.004(4) -0.012(4)
C86 0.041(6) 0.026(5) 0.057(6) 0.004(4) -0.001(5) -0.011(4)
C87 0.042(6) 0.029(5) 0.055(6) 0.008(4) 0.003(5) -0.005(4)
C88 0.041(6) 0.031(5) 0.055(6) 0.008(4) -0.002(5) -0.012(4)
C89 0.050(7) 0.039(6) 0.043(6) -0.004(4) -0.007(5) 0.000(5)
C90 0.042(6) 0.060(7) 0.043(6) -0.006(5) 0.001(5) -0.019(5)
C91 0.041(6) 0.054(6) 0.042(6) 0.000(5) -0.003(5) -0.014(5)
C92 0.047(7) 0.037(6) 0.065(7) -0.003(5) -0.003(6) -0.001(5)
C93 0.042(6) 0.039(6) 0.040(5) 0.001(4) 0.005(5) -0.002(4)
C94 0.048(6) 0.045(6) 0.044(6) 0.004(5) 0.003(5) -0.007(5)
C95 0.042(6) 0.045(6) 0.044(6) 0.009(5) 0.013(5) -0.008(5)
C96 0.048(6) 0.051(6) 0.036(6) 0.007(5) 0.014(5) -0.021(5)
C97 0.047(6) 0.042(6) 0.048(6) 0.002(5) -0.001(5) -0.004(5)
C98 0.053(7) 0.044(6) 0.045(6) 0.000(5) -0.003(5) -0.012(5)
C99 0.050(7) 0.046(7) 0.063(7) 0.012(5) -0.015(6) -0.026(5)
C100 0.051(7) 0.036(6) 0.062(7) -0.006(5) 0.006(6) 0.021(5)
C101 0.036(6) 0.058(7) 0.050(7) 0.017(5) 0.007(5) -0.010(5)
C102 0.044(7) 0.043(6) 0.051(6) 0.011(5) -0.005(5) -0.014(5)
C103 0.044(7) 0.031(5) 0.049(6) 0.000(4) -0.008(5) -0.005(4)
C104 0.046(6) 0.037(5) 0.046(6) 0.008(4) 0.002(5) -0.022(5)
C105 0.042(6) 0.041(6) 0.043(6) 0.007(4) 0.006(5) -0.011(5)
C106 0.048(7) 0.043(6) 0.052(7) -0.011(5) 0.002(5) 0.007(5)
C107 0.050(6) 0.030(5) 0.045(6) -0.006(4) 0.005(5) 0.009(4)
C108 0.049(7) 0.048(6) 0.052(6) -0.001(5) -0.010(5) -0.019(5)
C109 0.048(7) 0.054(7) 0.039(6) 0.010(5) -0.001(5) -0.008(5)
C110 0.048(7) 0.050(6) 0.039(6) 0.004(5) 0.000(5) -0.010(5)
C111 0.053(7) 0.048(6) 0.046(6) 0.018(5) -0.004(5) -0.008(5)
C112 0.055(7) 0.056(7) 0.042(6) 0.014(5) -0.007(5) -0.010(6)
C113 0.051(7) 0.049(6) 0.049(6) 0.016(5) -0.002(5) -0.009(5)
C114 0.042(7) 0.054(7) 0.042(6) 0.020(5) 0.001(5) 0.021(5)
C115 0.053(8) 0.056(7) 0.047(6) -0.006(5) 0.006(5) -0.011(6)
C116 0.034(6) 0.062(7) 0.036(5) 0.005(5) 0.019(4) -0.009(5)
C117 0.035(6) 0.053(7) 0.069(7) -0.002(6) 0.006(5) -0.007(5)
C118 0.037(6) 0.068(8) 0.059(7) -0.012(6) 0.001(5) -0.002(6)
C119 0.055(7) 0.065(8) 0.047(7) 0.001(6) -0.007(5) 0.005(6)
C120 0.052(7) 0.045(6) 0.059(7) -0.005(5) 0.000(6) -0.003(5)
C121 0.058(7) 0.035(6) 0.045(6) 0.013(4) -0.003(5) 0.004(5)
C122 0.044(6) 0.054(7) 0.047(6) 0.002(5) 0.003(5) 0.000(5)
C123 0.046(6) 0.044(6) 0.065(7) -0.016(5) -0.008(6) -0.010(5)
C124 0.050(7) 0.034(6) 0.064(7) -0.022(5) -0.012(6) 0.014(5)
C125 0.065(8) 0.026(5) 0.057(7) -0.010(5) -0.006(6) -0.018(5)
C126 0.053(7) 0.069(8) 0.041(6) 0.016(5) -0.011(5) -0.012(5)
C127 0.063(8) 0.043(6) 0.057(7) -0.025(5) 0.005(6) -0.018(5)
C128 0.054(7) 0.049(6) 0.047(6) -0.009(5) -0.013(5) -0.007(5)
C129 0.047(7) 0.032(5) 0.055(6) 0.010(4) -0.014(5) -0.009(5)
C130 0.062(7) 0.043(6) 0.032(5) 0.001(4) -0.007(5) -0.001(5)
C131 0.056(7) 0.048(6) 0.039(6) 0.006(5) -0.011(5) -0.006(5)
C132 0.045(6) 0.037(6) 0.045(6) 0.023(4) -0.011(5) -0.020(5)
C133 0.058(8) 0.047(6) 0.045(6) 0.021(5) -0.009(5) 0.009(5)
C134 0.061(8) 0.055(7) 0.044(6) 0.010(5) -0.011(6) 0.013(6)
C135 0.060(7) 0.036(6) 0.053(7) 0.015(5) -0.007(5) -0.003(5)
C136 0.054(7) 0.048(6) 0.041(6) 0.012(5) -0.011(5) -0.020(5)
C137 0.066(8) 0.056(7) 0.044(6) 0.014(5) -0.002(6) 0.008(6)
C138 0.064(8) 0.041(6) 0.037(6) 0.020(5) -0.001(5) -0.015(5)
C139 0.053(7) 0.039(5) 0.038(6) 0.020(4) -0.005(5) -0.007(5)
C140 0.066(8) 0.032(6) 0.055(6) 0.001(5) 0.000(6) 0.008(5)
C141 0.047(6) 0.028(5) 0.049(6) 0.005(4) 0.007(5) -0.008(4)
C142 0.052(7) 0.061(7) 0.063(7) -0.010(6) -0.017(6) -0.014(6)
C143 0.045(6) 0.053(6) 0.043(6) 0.016(5) -0.002(5) 0.005(5)
C144 0.038(6) 0.055(7) 0.070(8) -0.004(6) -0.015(6) -0.003(5)
C145 0.065(8) 0.066(8) 0.045(6) 0.008(6) 0.006(6) -0.009(7)
C146 0.054(7) 0.056(7) 0.039(6) 0.003(5) -0.010(5) -0.030(5)
C147 0.042(7) 0.072(8) 0.049(6) 0.008(6) -0.008(5) 0.004(6)
C148 0.044(6) 0.064(7) 0.034(5) 0.002(5) 0.004(5) -0.008(5)
C149 0.028(5) 0.051(6) 0.054(6) 0.003(5) -0.011(5) 0.003(4)
C150 0.039(6) 0.033(5) 0.063(7) 0.012(5) -0.009(5) -0.007(4)
C151 0.057(7) 0.025(5) 0.043(5) -0.008(4) -0.004(5) -0.012(4)
C152 0.057(7) 0.040(6) 0.040(6) 0.008(5) 0.001(5) -0.008(5)

loop_
_atom_type_symbol
_atom_type_description
_atom_type_scat_dispersion_real
_atom_type_scat_dispersion_imag
_atom_type_scat_source
C C 0.0033 0.0016 'International Tables Vol C Tables 4.2.6.8 and 6.1.1.4'
H H 0.0000 0.0000 'International Tables Vol C Tables 4.2.6.8 and 6.1.1.4'
N N 0.0061 0.0033 'International Tables Vol C Tables 4.2.6.8 and 6.1.1.4'
O O 0.0106 0.0060 'International Tables Vol C Tables 4.2.6.8 and 6.1.1.4'
S S 0.1246 0.1234 'International Tables Vol C Tables 4.2.6.8 and 6.1.1.4'
Au Au -2.0133 8.8022 'International Tables Vol C Tables 4.2.6.8 and 6.1.1.4'

loop_
_geom_angle_atom_site_label_1
_geom_angle_atom_site_label_2
_geom_angle_atom_site_label_3
_geom_angle
_geom_angle_site_symmetry_3
S1 Au1 S9 173.88(10) .
S1 Au1 Au2 92.66(6) .
S9 Au1 Au2 91.91(7) .
S10 Au2 S2 177.09(10) .
S10 Au2 Au1 90.01(7) .
S2 Au2 Au1 87.46(7) .
S10 Au2 Au3 100.68(7) .
S2 Au2 Au3 82.00(7) .
Au1 Au2 Au3 167.61(2) .
S3 Au3 S11 178.17(9) .
S3 Au3 Au4 91.95(7) .
S11 Au3 Au4 86.77(7) .
S3 Au3 Au2 101.07(6) .
S11 Au3 Au2 80.43(7) .
Au4 Au3 Au2 163.25(2) .
S12 Au4 S4 177.78(9) .
S12 Au4 Au3 92.54(7) .
S4 Au4 Au3 89.05(6) .
S12 Au4 Au4 93.23(7) 2_675
S4 Au4 Au4 85.52(6) 2_675
Au3 Au4 Au4 167.21(2) 2_675
S5 Au5 S13 173.04(10) .
S5 Au5 Au6 94.69(6) .
S13 Au5 Au6 89.47(7) .
S5 Au5 Au8 88.40(6) 4
S13 Au5 Au8 88.07(7) 4
Au6 Au5 Au8 173.13(2) 4
S14 Au6 S6 178.83(10) .
S14 Au6 Au5 92.89(8) .
S6 Au6 Au5 85.95(7) .
S14 Au6 Au7 99.72(8) .
S6 Au6 Au7 81.38(7) .
Au5 Au6 Au7 162.29(2) .
S7 Au7 S15 169.08(10) .
S7 Au7 Au8 93.47(7) .
S15 Au7 Au8 96.04(7) .
S7 Au7 Au6 88.25(7) .
S15 Au7 Au6 87.52(7) .
Au8 Au7 Au6 142.17(2) .
S8 Au8 S16 174.25(10) .
S8 Au8 Au7 95.41(7) .
S16 Au8 Au7 88.34(7) .
S8 Au8 Au5 93.74(7) 4_545
S16 Au8 Au5 83.81(7) 4_545
Au7 Au8 Au5 162.33(2) 4_545
C73 N1 C33 118.2(6) .
C73 N1 C1 123.8(6) .
C33 N1 C1 117.7(6) .
C74 N2 C15 114.2(7) .
C74 N2 C40 125.0(7) .
C15 N2 C40 119.3(7) .
C75 N3 C47 127.5(7) .
C75 N3 C23 120.5(7) .
C47 N3 C23 111.6(6) .
C54 N4 C31 119.4(7) .
C54 N4 C76 115.9(6) .
C31 N4 C76 124.2(6) .
C149 N5 C109 128.9(7) .
C149 N5 C77 118.8(7) .
C109 N5 C77 111.7(6) .
C150 N6 C116 122.3(7) .
C150 N6 C91 124.8(7) .
C116 N6 C91 112.7(6) .
C123 N7 C99 121.4(7) .
C123 N7 C151 124.7(7) .
C99 N7 C151 113.7(6) .
C152 N8 C107 125.6(6) .
C152 N8 C130 117.4(6) .
C107 N8 C130 116.8(6) .
C5 O1 C61 109.7(6) .
C10 O2 C64 109.6(7) .
C18 O3 C67 110.8(5) .
C26 O4 C70 109.3(8) .
C81 O5 C137 115.7(7) .
C86 O6 C140 104.7(6) .
C94 O7 C143 118.6(7) .
C102 O8 C146 111.5(6) .
C73 S1 Au1 107.2(4) .
C73 S2 Au2 102.6(4) .
C74 S3 Au3 103.7(4) .
C74 S4 Au4 110.7(4) .
C75 S5 Au5 106.2(3) .
C75 S6 Au6 109.3(4) .
C76 S7 Au7 110.0(4) .
C76 S8 Au8 106.1(3) .
C149 S9 Au1 104.5(3) .
C149 S10 Au2 107.4(4) .
C150 S11 Au3 105.9(4) .
C150 S12 Au4 106.0(4) .
C151 S13 Au5 106.0(4) .
C151 S14 Au6 104.5(4) .
C152 S15 Au7 109.5(4) .
C152 S16 Au8 113.8(3) .
N1 C1 C2 111.0(8) .
N1 C1 H1A 109.4 .
C2 C1 H1A 109.4 .
N1 C1 H1B 109.4 .
C2 C1 H1B 109.4 .
H1A C1 H1B 108.0 .
C7 C2 C3 120.2(10) .
C7 C2 C1 119.8(10) .
C3 C2 C1 119.9(10) .
C4 C3 C2 119.3(11) .
C4 C3 H3 120.4 .
C2 C3 H3 120.4 .
C3 C4 C5 120.9(11) .
C3 C4 C32 116.0(10) .
C5 C4 C32 122.7(9) .
C6 C5 O1 123.4(10) .
C6 C5 C4 119.4(10) .
O1 C5 C4 117.2(9) .
C5 C6 C7 119.9(11) .
C5 C6 C8 117.7(10) .
C7 C6 C8 122.0(10) .
C2 C7 C6 120.2(11) .
C2 C7 H7 119.9 .
C6 C7 H7 119.9 .
C6 C8 C9 111.6(9) .
C6 C8 H8A 109.3 .
C9 C8 H8A 109.3 .
C6 C8 H8B 109.3 .
C9 C8 H8B 109.3 .
H8A C8 H8B 108.0 .
C14 C9 C10 120.9(10) .
C14 C9 C8 119.2(9) .
C10 C9 C8 118.5(9) .
O2 C10 C11 121.0(9) .
O2 C10 C9 118.5(9) .
C11 C10 C9 120.3(10) .
C10 C11 C12 119.4(10) .
C10 C11 C16 124.7(10) .
C12 C11 C16 114.7(10) .
C13 C12 C11 119.9(11) .
C13 C12 H12 120.1 .
C11 C12 H12 120.1 .
C12 C13 C14 120.3(10) .
C12 C13 C15 121.7(10) .
C14 C13 C15 118.0(9) .
C9 C14 C13 118.9(10) .
C9 C14 H14 120.5 .
C13 C14 H14 120.5 .
N2 C15 C13 113.6(7) .
N2 C15 H15A 108.8 .
C13 C15 H15A 108.8 .
N2 C15 H15B 108.8 .
C13 C15 H15B 108.8 .
H15A C15 H15B 107.7 .
C17 C16 C11 108.2(8) .
C17 C16 H16A 110.1 .
C11 C16 H16A 110.1 .
C17 C16 H16B 110.1 .
C11 C16 H16B 110.1 .
H16A C16 H16B 108.4 .
C18 C17 C22 120.0 .
C18 C17 C16 128.8(5) .
C22 C17 C16 111.1(5) .
O3 C18 C17 115.7(4) .
O3 C18 C19 124.2(4) .
C17 C18 C19 120.0 .
C20 C19 C18 120.0 .
C20 C19 C24 122.3(6) .
C18 C19 C24 117.0(6) .
C21 C20 C19 120.0 .
C21 C20 H20 120.0 .
C19 C20 H20 120.0 .
C20 C21 C22 120.0 .
C20 C21 C23 115.4(6) .
C22 C21 C23 124.6(6) .
C21 C22 C17 120.0 .
C21 C22 H22 120.0 .
C17 C22 H22 120.0 .
C21 C23 N3 110.6(7) .
C21 C23 H23A 109.5 .
N3 C23 H23A 109.5 .
C21 C23 H23B 109.5 .
N3 C23 H23B 109.5 .
H23A C23 H23B 108.1 .
C19 C24 C25 112.8(8) .
C19 C24 H24A 109.0 .
C25 C24 H24A 109.0 .
C19 C24 H24B 109.0 .
C25 C24 H24B 109.0 .
H24A C24 H24B 107.8 .
C30 C25 C26 118.6(10) .
C30 C25 C24 121.5(10) .
C26 C25 C24 119.2(10) .
C27 C26 O4 120.2(9) .
C27 C26 C25 119.9(11) .
O4 C26 C25 119.7(9) .
C26 C27 C28 121.7(10) .
C26 C27 C32 118.1(10) .
C28 C27 C32 118.5(9) .
C27 C28 C29 119.5(10) .
C27 C28 H28 120.3 .
C29 C28 H28 120.3 .
C30 C29 C28 119.2(11) .
C30 C29 C31 118.2(10) .
C28 C29 C31 121.0(9) .
C29 C30 C25 121.1(11) .
C29 C30 H30 119.4 .
C25 C30 H30 119.4 .
N4 C31 C29 107.0(8) .
N4 C31 H31A 110.3 .
C29 C31 H31A 110.3 .
N4 C31 H31B 110.3 .
C29 C31 H31B 110.3 .
H31A C31 H31B 108.6 .
C27 C32 C4 115.5(9) .
C27 C32 H32A 108.4 .
C4 C32 H32A 108.4 .
C27 C32 H32B 108.4 .
C4 C32 H32B 108.4 .
H32A C32 H32B 107.5 .
N1 C33 C34 118.2(9) .
N1 C33 H33A 107.8 .
C34 C33 H33A 107.8 .
N1 C33 H33B 107.8 .
C34 C33 H33B 107.8 .
H33A C33 H33B 107.1 .
C39 C34 C35 120.0(11) .
C39 C34 C33 118.4(11) .
C35 C34 C33 121.6(10) .
C36 C35 C34 117.9(11) .
C36 C35 H35 121.1 .
C34 C35 H35 121.1 .
C35 C36 C37 121.8(12) .
C35 C36 H36 119.1 .
C37 C36 H36 119.1 .
C38 C37 C36 120.5(11) .
C38 C37 H37 119.7 .
C36 C37 H37 119.7 .
C37 C38 C39 120.0(11) .
C37 C38 H38 120.0 .
C39 C38 H38 120.0 .
C34 C39 C38 119.7(11) .
C34 C39 H39 120.2 .
C38 C39 H39 120.2 .
N2 C40 C41 108.6(7) .
N2 C40 H40A 110.0 .
C41 C40 H40A 110.0 .
N2 C40 H40B 110.0 .
C41 C40 H40B 110.0 .
H40A C40 H40B 108.3 .
C46 C41 C42 120.5(10) .
C46 C41 C40 123.2(10) .
C42 C41 C40 116.1(10) .
C43 C42 C41 116.8(11) .
C43 C42 H42 121.6 .
C41 C42 H42 121.6 .
C42 C43 C44 122.3(11) .
C42 C43 H43 118.9 .
C44 C43 H43 118.9 .
C45 C44 C43 117.7(10) .
C45 C44 H44 121.2 .
C43 C44 H44 121.2 .
C46 C45 C44 121.7(11) .
C46 C45 H45 119.2 .
C44 C45 H45 119.2 .
C45 C46 C41 120.8(11) .
C45 C46 H46 119.6 .
C41 C46 H46 119.6 .
N3 C47 C48 114.6(8) .
N3 C47 H47A 108.6 .
C48 C47 H47A 108.6 .
N3 C47 H47B 108.6 .
C48 C47 H47B 108.6 .
H47A C47 H47B 107.6 .
C53 C48 C49 116.5(10) .
C53 C48 C47 122.3(10) .
C49 C48 C47 121.1(10) .
C50 C49 C48 121.1(11) .
C50 C49 H49 119.4 .
C48 C49 H49 119.4 .
C49 C50 C51 119.1(11) .
C49 C50 H50 120.4 .
C51 C50 H50 120.4 .
C52 C51 C50 121.2(11) .
C52 C51 H51 119.4 .
C50 C51 H51 119.4 .
C53 C52 C51 119.8(11) .
C53 C52 H52 120.1 .
C51 C52 H52 120.1 .
C52 C53 C48 122.0(11) .
C52 C53 H53 119.0 .
C48 C53 H53 119.0 .
N4 C54 C55 113.9(8) .
N4 C54 H54A 108.8 .
C55 C54 H54A 108.8 .
N4 C54 H54B 108.8 .
C55 C54 H54B 108.8 .
H54A C54 H54B 107.7 .
C56 C55 C60 120.0 .
C56 C55 C54 114.4(6) .
C60 C55 C54 125.2(6) .
C57 C56 C55 120.0 .
C57 C56 H56 120.0 .
C55 C56 H56 120.0 .
C56 C57 C58 120.0 .
C56 C57 H57 120.0 .
C58 C57 H57 120.0 .
C59 C58 C57 120.0 .
C59 C58 H58 120.0 .
C57 C58 H58 120.0 .
C60 C59 C58 120.0 .
C60 C59 H59 120.0 .
C58 C59 H59 120.0 .
C59 C60 C55 120.0 .
C59 C60 H60 120.0 .
C55 C60 H60 120.0 .
C62 C61 O1 119.2(10) .
C62 C61 H61A 107.5 .
O1 C61 H61A 107.5 .
C62 C61 H61B 107.5 .
O1 C61 H61B 107.5 .
H61A C61 H61B 107.0 .
C61 C62 C63 107.5(10) .
C61 C62 H62A 110.2 .
C63 C62 H62A 110.2 .
C61 C62 H62B 110.2 .
C63 C62 H62B 110.2 .
H62A C62 H62B 108.5 .
C62 C63 H63A 109.5 .
C62 C63 H63B 109.5 .
H63A C63 H63B 109.5 .
C62 C63 H63C 109.5 .
H63A C63 H63C 109.5 .
H63B C63 H63C 109.5 .
C65 C64 O2 109.3(9) .
C65 C64 H64A 109.8 .
O2 C64 H64A 109.8 .
C65 C64 H64B 109.8 .
O2 C64 H64B 109.8 .
H64A C64 H64B 108.3 .
C64 C65 C66 105.2(9) .
C64 C65 H65A 110.7 .
C66 C65 H65A 110.7 .
C64 C65 H65B 110.7 .
C66 C65 H65B 110.7 .
H65A C65 H65B 108.8 .
C65 C66 H66A 109.5 .
C65 C66 H66B 109.5 .
H66A C66 H66B 109.5 .
C65 C66 H66C 109.5 .
H66A C66 H66C 109.5 .
H66B C66 H66C 109.5 .
C68 C67 O3 113.4(10) .
C68 C67 H67A 108.9 .
O3 C67 H67A 108.9 .
C68 C67 H67B 108.9 .
O3 C67 H67B 108.9 .
H67A C67 H67B 107.7 .
C67 C68 C69 104.6(11) .
C67 C68 H68A 110.8 .
C69 C68 H68A 110.8 .
C67 C68 H68B 110.8 .
C69 C68 H68B 110.8 .
H68A C68 H68B 108.9 .
C68 C69 H69A 109.5 .
C68 C69 H69B 109.5 .
H69A C69 H69B 109.5 .
C68 C69 H69C 109.5 .
H69A C69 H69C 109.5 .
H69B C69 H69C 109.5 .
O4 C70 C71 117.7(9) .
O4 C70 H70A 107.9 .
C71 C70 H70A 107.9 .
O4 C70 H70B 107.9 .
C71 C70 H70B 107.9 .
H70A C70 H70B 107.2 .
C70 C71 C72 109.7(11) .
C70 C71 H71A 109.7 .
C72 C71 H71A 109.7 .
C70 C71 H71B 109.7 .
C72 C71 H71B 109.7 .
H71A C71 H71B 108.2 .
C71 C72 H72A 109.5 .
C71 C72 H72B 109.5 .
H72A C72 H72B 109.5 .
C71 C72 H72C 109.5 .
H72A C72 H72C 109.5 .
H72B C72 H72C 109.5 .
N1 C73 S1 119.3(6) .
N1 C73 S2 113.3(6) .
S1 C73 S2 127.3(6) .
N2 C74 S4 114.9(8) .
N2 C74 S3 114.9(7) .
S4 C74 S3 127.1(7) .
N3 C75 S6 125.5(7) .
N3 C75 S5 116.8(7) .
S6 C75 S5 117.7(6) .
N4 C76 S7 114.2(6) .
N4 C76 S8 112.5(6) .
S7 C76 S8 132.5(6) .
C78 C77 N5 108.1(8) .
C78 C77 H77A 110.1 .
N5 C77 H77A 110.1 .
C78 C77 H77B 110.1 .
N5 C77 H77B 110.1 .
H77A C77 H77B 108.4 .
C79 C78 C83 118.8(10) .
C79 C78 C77 126.2(10) .
C83 C78 C77 115.0(9) .
C80 C79 C78 122.3(10) .
C80 C79 H79 118.8 .
C78 C79 H79 118.8 .
C79 C80 C81 117.1(10) .
C79 C80 C108 121.2(10) .
C81 C80 C108 119.9(11) .
C82 C81 O5 124.9(9) .
C82 C81 C80 119.2(11) .
O5 C81 C80 115.8(9) .
C83 C82 C81 123.0(11) .
C83 C82 C84 118.9(9) .
C81 C82 C84 117.0(10) .
C82 C83 C78 119.6(10) .
C82 C83 H83 120.2 .
C78 C83 H83 120.2 .
C85 C84 C82 109.5(8) .
C85 C84 H84A 109.8 .
C82 C84 H84A 109.8 .
C85 C84 H84B 109.8 .
C82 C84 H84B 109.8 .
H84A C84 H84B 108.2 .
C90 C85 C86 118.7(10) .
C90 C85 C84 117.0(10) .
C86 C85 C84 124.2(9) .
O6 C86 C87 120.4(9) .
O6 C86 C85 117.7(9) .
C87 C86 C85 121.3(10) .
C86 C87 C88 118.1(10) .
C86 C87 C92 125.1(10) .
C88 C87 C92 116.8(10) .
C89 C88 C87 120.1(10) .
C89 C88 H88 119.9 .
C87 C88 H88 119.9 .
C88 C89 C90 122.3(10) .
C88 C89 C91 125.6(10) .
C90 C89 C91 111.9(10) .
C89 C90 C85 119.3(11) .
C89 C90 H90 120.4 .
C85 C90 H90 120.4 .
N6 C91 C89 108.2(8) .
N6 C91 H91A 110.1 .
C89 C91 H91A 110.1 .
N6 C91 H91B 110.1 .
C89 C91 H91B 110.1 .
H91A C91 H91B 108.4 .
C87 C92 C93 107.8(9) .
C87 C92 H92A 110.1 .
C93 C92 H92A 110.1 .
C87 C92 H92B 110.1 .
C93 C92 H92B 110.1 .
H92A C92 H92B 108.5 .
C98 C93 C94 118.7(10) .
C98 C93 C92 114.5(9) .
C94 C93 C92 123.6(10) .
C95 C94 O7 116.3(9) .
C95 C94 C93 122.6(11) .
O7 C94 C93 120.8(9) .
C94 C95 C96 118.3(10) .
C94 C95 C100 120.2(11) .
C96 C95 C100 120.3(10) .
C97 C96 C95 119.1(10) .
C97 C96 H96 120.4 .
C95 C96 H96 120.4 .
C96 C97 C98 120.8(11) .
C96 C97 C99 107.7(10) .
C98 C97 C99 131.3(10) .
C93 C98 C97 120.4(10) .
C93 C98 H98 119.8 .
C97 C98 H98 119.8 .
C97 C99 N7 108.5(8) .
C97 C99 H99A 110.0 .
N7 C99 H99A 110.0 .
C97 C99 H99B 110.0 .
N7 C99 H99B 110.0 .
H99A C99 H99B 108.4 .
C95 C100 C101 109.3(9) .
C95 C100 H10A 109.8 .
C101 C100 H10A 109.8 .
C95 C100 H10B 109.8 .
C101 C100 H10B 109.8 .
H10A C100 H10B 108.3 .
C106 C101 C102 124.0(11) .
C106 C101 C100 115.2(11) .
C102 C101 C100 120.4(11) .
C101 C102 C103 119.0(11) .
C101 C102 O8 117.9(9) .
C103 C102 O8 123.0(9) .
C104 C103 C102 120.2(10) .
C104 C103 C108 117.5(10) .
C102 C103 C108 122.2(10) .
C103 C104 C105 119.2(10) .
C103 C104 H104 120.4 .
C105 C104 H104 120.4 .
C104 C105 C106 120.0(10) .
C104 C105 C107 119.0(10) .
C106 C105 C107 120.8(10) .
C101 C106 C105 117.5(11) .
C101 C106 H106 121.2 .
C105 C106 H106 121.2 .
C105 C107 N8 110.5(8) .
C105 C107 H10C 109.6 .
N8 C107 H10C 109.6 .
C105 C107 H10D 109.6 .
N8 C107 H10D 109.6 .
H10C C107 H10D 108.1 .
C103 C108 C80 110.9(9) .
C103 C108 H10E 109.5 .
C80 C108 H10E 109.5 .
C103 C108 H10F 109.5 .
C80 C108 H10F 109.5 .
H10E C108 H10F 108.0 .
N5 C109 C110 111.4(8) .
N5 C109 H10G 109.3 .
C110 C109 H10G 109.3 .
N5 C109 H10H 109.3 .
C110 C109 H10H 109.3 .
H10G C109 H10H 108.0 .
C111 C110 C115 120.7(11) .
C111 C110 C109 118.5(10) .
C115 C110 C109 120.8(10) .
C110 C111 C112 120.1(11) .
C110 C111 H111 119.9 .
C112 C111 H111 119.9 .
C113 C112 C111 117.4(11) .
C113 C112 H112 121.3 .
C111 C112 H112 121.3 .
C112 C113 C114 122.0(11) .
C112 C113 H113 119.0 .
C114 C113 H113 119.0 .
C115 C114 C113 119.3(11) .
C115 C114 H114 120.4 .
C113 C114 H114 120.4 .
C114 C115 C110 120.1(11) .
C114 C115 H115 119.9 .
C110 C115 H115 119.9 .
N6 C116 C117 106.9(9) .
N6 C116 H11A 110.3 .
C117 C116 H11A 110.3 .
N6 C116 H11B 110.3 .
C117 C116 H11B 110.3 .
H11A C116 H11B 108.6 .
C122 C117 C118 120.8(11) .
C122 C117 C116 120.4(10) .
C118 C117 C116 118.8(10) .
C119 C118 C117 119.3(12) .
C119 C118 H118 120.4 .
C117 C118 H118 120.4 .
C118 C119 C120 122.2(12) .
C118 C119 H119 118.9 .
C120 C119 H119 118.9 .
C121 C120 C119 120.2(11) .
C121 C120 H120 119.9 .
C119 C120 H120 119.9 .
C120 C121 C122 117.9(11) .
C120 C121 H121 121.1 .
C122 C121 H121 121.1 .
C117 C122 C121 119.8(11) .
C117 C122 H122 120.1 .
C121 C122 H122 120.1 .
N7 C123 C124 122.9(8) .
N7 C123 H12A 106.6 .
C124 C123 H12A 106.6 .
N7 C123 H12B 106.6 .
C124 C123 H12B 106.6 .
H12A C123 H12B 106.6 .
C125 C124 C129 120.0 .
C125 C124 C123 120.6(6) .
C129 C124 C123 118.7(6) .
C124 C125 C126 120.0 .
C124 C125 H125 120.0 .
C126 C125 H125 120.0 .
C127 C126 C125 120.0 .
C127 C126 H126 120.0 .
C125 C126 H126 120.0 .
C126 C127 C128 120.0 .
C126 C127 H127 120.0 .
C128 C127 H127 120.0 .
C127 C128 C129 120.0 .
C127 C128 H128 120.0 .
C129 C128 H128 120.0 .
C128 C129 C124 120.0 .
C128 C129 H129 120.0 .
C124 C129 H129 120.0 .
C131 C130 N8 118.2(9) .
C131 C130 H13A 107.8 .
N8 C130 H13A 107.8 .
C131 C130 H13B 107.8 .
N8 C130 H13B 107.8 .
H13A C130 H13B 107.1 .
C132 C131 C136 121.7(10) .
C132 C131 C130 120.1(11) .
C136 C131 C130 118.1(10) .
C131 C132 C133 119.1(11) .
C131 C132 H132 120.4 .
C133 C132 H132 120.4 .
C134 C133 C132 121.7(11) .
C134 C133 H133 119.2 .
C132 C133 H133 119.2 .
C133 C134 C135 120.2(10) .
C133 C134 H134 119.9 .
C135 C134 H134 119.9 .
C134 C135 C136 119.2(11) .
C134 C135 H135 120.4 .
C136 C135 H135 120.4 .
C131 C136 C135 118.1(10) .
C131 C136 H136 121.0 .
C135 C136 H136 121.0 .
O5 C137 C138 108.7(9) .
O5 C137 H13C 110.0 .
C138 C137 H13C 110.0 .
O5 C137 H13D 110.0 .
C138 C137 H13D 110.0 .
H13C C137 H13D 108.3 .
C137 C138 C139 110.3(10) .
C137 C138 H13E 109.6 .
C139 C138 H13E 109.6 .
C137 C138 H13F 109.6 .
C139 C138 H13F 109.6 .
H13E C138 H13F 108.1 .
C138 C139 H13G 109.5 .
C138 C139 H13H 109.5 .
H13G C139 H13H 109.5 .
C138 C139 H13I 109.5 .
H13G C139 H13I 109.5 .
H13H C139 H13I 109.5 .
C141 C140 O6 104.0(8) .
C141 C140 H14A 111.0 .
O6 C140 H14A 111.0 .
C141 C140 H14B 111.0 .
O6 C140 H14B 111.0 .
H14A C140 H14B 109.0 .
C140 C141 C142 104.0(10) .
C140 C141 H14C 111.0 .
C142 C141 H14C 111.0 .
C140 C141 H14D 111.0 .
C142 C141 H14D 111.0 .
H14C C141 H14D 109.0 .
C141 C142 H14E 109.5 .
C141 C142 H14F 109.5 .
H14E C142 H14F 109.5 .
C141 C142 H14G 109.5 .
H14E C142 H14G 109.5 .
H14F C142 H14G 109.5 .
O7 C143 C144 107.3(9) .
O7 C143 H14H 110.3 .
C144 C143 H14H 110.3 .
O7 C143 H14I 110.3 .
C144 C143 H14I 110.3 .
H14H C143 H14I 108.5 .
C145 C144 C143 114.2(10) .
C145 C144 H14J 108.7 .
C143 C144 H14J 108.7 .
C145 C144 H14K 108.7 .
C143 C144 H14K 108.7 .
H14J C144 H14K 107.6 .
C144 C145 H14L 109.5 .
C144 C145 H14M 109.5 .
H14L C145 H14M 109.5 .
C144 C145 H14N 109.5 .
H14L C145 H14N 109.5 .
H14M C145 H14N 109.5 .
C147 C146 O8 104.8(9) .
C147 C146 H14O 110.8 .
O8 C146 H14O 110.8 .
C147 C146 H14P 110.8 .
O8 C146 H14P 110.8 .
H14O C146 H14P 108.9 .
C148 C147 C146 108.0(11) .
C148 C147 H14Q 110.1 .
C146 C147 H14Q 110.1 .
C148 C147 H14R 110.1 .
C146 C147 H14R 110.1 .
H14Q C147 H14R 108.4 .
C147 C148 H14X 109.5 .
C147 C148 H14Y 109.5 .
H14X C148 H14Y 109.5 .
C147 C148 H14Z 109.5 .
H14X C148 H14Z 109.5 .
H14Y C148 H14Z 109.5 .
N5 C149 S10 116.9(7) .
N5 C149 S9 111.1(6) .
S10 C149 S9 130.8(6) .
N6 C150 S12 118.4(7) .
N6 C150 S11 110.3(6) .
S12 C150 S11 129.7(7) .
N7 C151 S14 115.6(6) .
N7 C151 S13 109.6(6) .
S14 C151 S13 131.5(7) .
N8 C152 S15 115.7(7) .
N8 C152 S16 117.6(6) .
S15 C152 S16 126.4(6) .

loop_
_geom_bond_atom_site_label_1
_geom_bond_atom_site_label_2
_geom_bond_distance
_geom_bond_site_symmetry_2
Au1 S1 2.316(3) .
Au1 S9 2.334(3) .
Au1 Au2 2.7796(6) .
Au2 S10 2.295(3) .
Au2 S2 2.365(3) .
Au2 Au3 3.0005(6) .
Au3 S3 2.298(3) .
Au3 S11 2.299(3) .
Au3 Au4 2.7995(6) .
Au4 S12 2.307(3) .
Au4 S4 2.309(3) .
Au4 Au4 2.9972(9) 2_675
Au5 S5 2.315(3) .
Au5 S13 2.404(3) .
Au5 Au6 2.7669(6) .
Au5 Au8 3.0326(6) 4
Au6 S14 2.253(3) .
Au6 S6 2.264(3) .
Au6 Au7 2.9069(6) .
Au7 S7 2.287(3) .
Au7 S15 2.302(3) .
Au7 Au8 2.7613(5) .
Au8 S8 2.309(3) .
Au8 S16 2.316(3) .
Au8 Au5 3.0326(6) 4_545
N1 C73 1.390(10) .
N1 C33 1.434(10) .
N1 C1 1.458(9) .
N2 C74 1.407(12) .
N2 C15 1.460(11) .
N2 C40 1.469(11) .
N3 C75 1.194(11) .
N3 C47 1.380(11) .
N3 C23 1.559(11) .
N4 C54 1.409(12) .
N4 C31 1.464(11) .
N4 C76 1.476(10) .
N5 C149 1.360(11) .
N5 C109 1.527(11) .
N5 C77 1.588(12) .
N6 C150 1.390(11) .
N6 C116 1.415(11) .
N6 C91 1.501(11) .
N7 C123 1.427(12) .
N7 C99 1.530(11) .
N7 C151 1.570(11) .
N8 C152 1.396(11) .
N8 C107 1.514(11) .
N8 C130 1.560(11) .
O1 C5 1.393(11) .
O1 C61 1.475(10) .
O2 C10 1.305(10) .
O2 C64 1.480(11) .
O3 C18 1.376(7) .
O3 C67 1.509(12) .
O4 C26 1.377(11) .
O4 C70 1.431(12) .
O5 C81 1.389(12) .
O5 C137 1.450(12) .
O6 C86 1.315(11) .
O6 C140 1.505(11) .
O7 C94 1.391(11) .
O7 C143 1.407(11) .
O8 C102 1.401(12) .
O8 C146 1.463(11) .
S1 C73 1.695(10) .
S2 C73 1.779(10) .
S3 C74 1.751(12) .
S4 C74 1.726(12) .
S5 C75 1.884(10) .
S6 C75 1.716(10) .
S7 C76 1.693(10) .
S8 C76 1.742(10) .
S9 C149 1.799(11) .
S10 C149 1.644(10) .
S11 C150 1.707(10) .
S12 C150 1.669(10) .
S13 C151 1.713(10) .
S14 C151 1.647(11) .
S15 C152 1.664(10) .
S16 C152 1.748(11) .
C1 C2 1.509(15) .
C1 H1A 0.9700 .
C1 H1B 0.9700 .
C2 C7 1.394(17) .
C2 C3 1.403(16) .
C3 C4 1.360(15) .
C3 H3 0.9300 .
C4 C5 1.427(16) .
C4 C32 1.566(16) .
C5 C6 1.374(17) .
C6 C7 1.396(16) .
C6 C8 1.498(17) .
C7 H7 0.9300 .
C8 C9 1.527(15) .
C8 H8A 0.9700 .
C8 H8B 0.9700 .
C9 C14 1.393(15) .
C9 C10 1.407(15) .
C10 C11 1.361(15) .
C11 C12 1.431(16) .
C11 C16 1.541(16) .
C12 C13 1.393(16) .
C12 H12 0.9300 .
C13 C14 1.396(16) .
C13 C15 1.585(15) .
C14 H14 0.9300 .
C15 H15A 0.9700 .
C15 H15B 0.9700 .
C16 C17 1.516(12) .
C16 H16A 0.9700 .
C16 H16B 0.9700 .
C17 C18 1.3900 .
C17 C22 1.3900 .
C18 C19 1.3900 .
C19 C20 1.3900 .
C19 C24 1.532(12) .
C20 C21 1.3900 .
C20 H20 0.9300 .
C21 C22 1.3900 .
C21 C23 1.555(11) .
C22 H22 0.9300 .
C23 H23A 0.9700 .
C23 H23B 0.9700 .
C24 C25 1.555(15) .
C24 H24A 0.9700 .
C24 H24B 0.9700 .
C25 C30 1.396(16) .
C25 C26 1.407(16) .
C26 C27 1.349(15) .
C27 C28 1.376(16) .
C27 C32 1.485(15) .
C28 C29 1.406(17) .
C28 H28 0.9300 .
C29 C30 1.366(15) .
C29 C31 1.614(16) .
C30 H30 0.9300 .
C31 H31A 0.9700 .
C31 H31B 0.9700 .
C32 H32A 0.9700 .
C32 H32B 0.9700 .
C33 C34 1.452(17) .
C33 H33A 0.9700 .
C33 H33B 0.9700 .
C34 C39 1.412(17) .
C34 C35 1.430(17) .
C35 C36 1.393(17) .
C35 H35 0.9300 .
C36 C37 1.405(18) .
C36 H36 0.9300 .
C37 C38 1.361(17) .
C37 H37 0.9300 .
C38 C39 1.423(17) .
C38 H38 0.9300 .
C39 H39 0.9300 .
C40 C41 1.579(14) .
C40 H40A 0.9700 .
C40 H40B 0.9700 .
C41 C46 1.400(16) .
C41 C42 1.423(16) .
C42 C43 1.359(15) .
C42 H42 0.9300 .
C43 C44 1.421(16) .
C43 H43 0.9300 .
C44 C45 1.393(16) .
C44 H44 0.9300 .
C45 C46 1.311(15) .
C45 H45 0.9300 .
C46 H46 0.9300 .
C47 C48 1.445(15) .
C47 H47A 0.9700 .
C47 H47B 0.9700 .
C48 C53 1.389(16) .
C48 C49 1.435(18) .
C49 C50 1.368(17) .
C49 H49 0.9300 .
C50 C51 1.381(17) .
C50 H50 0.9300 .
C51 C52 1.366(17) .
C51 H51 0.9300 .
C52 C53 1.366(15) .
C52 H52 0.9300 .
C53 H53 0.9300 .
C54 C55 1.573(13) .
C54 H54A 0.9700 .
C54 H54B 0.9700 .
C55 C56 1.3900 .
C55 C60 1.3900 .
C56 C57 1.3900 .
C56 H56 0.9300 .
C57 C58 1.3900 .
C57 H57 0.9300 .
C58 C59 1.3900 .
C58 H58 0.9300 .
C59 C60 1.3900 .
C59 H59 0.9300 .
C60 H60 0.9300 .
C61 C62 1.443(16) .
C61 H61A 0.9700 .
C61 H61B 0.9700 .
C62 C63 1.489(15) .
C62 H62A 0.9700 .
C62 H62B 0.9700 .
C63 H63A 0.9600 .
C63 H63B 0.9600 .
C63 H63C 0.9600 .
C64 C65 1.473(14) .
C64 H64A 0.9700 .
C64 H64B 0.9700 .
C65 C66 1.492(15) .
C65 H65A 0.9700 .
C65 H65B 0.9700 .
C66 H66A 0.9600 .
C66 H66B 0.9600 .
C66 H66C 0.9600 .
C67 C68 1.469(18) .
C67 H67A 0.9700 .
C67 H67B 0.9700 .
C68 C69 1.493(18) .
C68 H68A 0.9700 .
C68 H68B 0.9700 .
C69 H69A 0.9600 .
C69 H69B 0.9600 .
C69 H69C 0.9600 .
C70 C71 1.465(17) .
C70 H70A 0.9700 .
C70 H70B 0.9700 .
C71 C72 1.530(16) .
C71 H71A 0.9700 .
C71 H71B 0.9700 .
C72 H72A 0.9600 .
C72 H72B 0.9600 .
C72 H72C 0.9600 .
C77 C78 1.531(16) .
C77 H77A 0.9700 .
C77 H77B 0.9700 .
C78 C79 1.385(15) .
C78 C83 1.401(16) .
C79 C80 1.380(17) .
C79 H79 0.9300 .
C80 C81 1.421(16) .
C80 C108 1.551(15) .
C81 C82 1.380(16) .
C82 C83 1.324(16) .
C82 C84 1.565(15) .
C83 H83 0.9300 .
C84 C85 1.509(15) .
C84 H84A 0.9700 .
C84 H84B 0.9700 .
C85 C90 1.400(15) .
C85 C86 1.405(16) .
C86 C87 1.387(16) .
C87 C88 1.437(16) .
C87 C92 1.517(16) .
C88 C89 1.331(16) .
C88 H88 0.9300 .
C89 C90 1.397(16) .
C89 C91 1.532(16) .
C90 H90 0.9300 .
C91 H91A 0.9700 .
C91 H91B 0.9700 .
C92 C93 1.601(15) .
C92 H92A 0.9700 .
C92 H92B 0.9700 .
C93 C98 1.353(16) .
C93 C94 1.404(15) .
C94 C95 1.333(16) .
C95 C96 1.434(16) .
C95 C100 1.540(15) .
C96 C97 1.363(16) .
C96 H96 0.9300 .
C97 C98 1.386(16) .
C97 C99 1.472(16) .
C98 H98 0.9300 .
C99 H99A 0.9700 .
C99 H99B 0.9700 .
C100 C101 1.590(16) .
C100 H10A 0.9700 .
C100 H10B 0.9700 .
C101 C106 1.329(17) .
C101 C102 1.382(17) .
C102 C103 1.398(17) .
C103 C104 1.382(16) .
C103 C108 1.483(16) .
C104 C105 1.407(16) .
C104 H104 0.9300 .
C105 C106 1.444(17) .
C105 C107 1.500(15) .
C106 H106 0.9300 .
C107 H10C 0.9700 .
C107 H10D 0.9700 .
C108 H10E 0.9700 .
C108 H10F 0.9700 .
C109 C110 1.542(16) .
C109 H10G 0.9700 .
C109 H10H 0.9700 .
C110 C111 1.348(16) .
C110 C115 1.393(16) .
C111 C112 1.425(17) .
C111 H111 0.9300 .
C112 C113 1.378(17) .
C112 H112 0.9300 .
C113 C114 1.379(16) .
C113 H113 0.9300 .
C114 C115 1.366(17) .
C114 H114 0.9300 .
C115 H115 0.9300 .
C116 C117 1.520(17) .
C116 H11A 0.9700 .
C116 H11B 0.9700 .
C117 C122 1.381(17) .
C117 C118 1.411(17) .
C118 C119 1.311(18) .
C118 H118 0.9300 .
C119 C120 1.408(18) .
C119 H119 0.9300 .
C120 C121 1.389(17) .
C120 H120 0.9300 .
C121 C122 1.416(16) .
C121 H121 0.9300 .
C122 H122 0.9300 .
C123 C124 1.467(12) .
C123 H12A 0.9700 .
C123 H12B 0.9700 .
C124 C125 1.3900 .
C124 C129 1.3900 .
C125 C126 1.3900 .
C125 H125 0.9300 .
C126 C127 1.3900 .
C126 H126 0.9300 .
C127 C128 1.3900 .
C127 H127 0.9300 .
C128 C129 1.3900 .
C128 H128 0.9300 .
C129 H129 0.9300 .
C130 C131 1.482(15) .
C130 H13A 0.9700 .
C130 H13B 0.9700 .
C131 C132 1.352(16) .
C131 C136 1.415(18) .
C132 C133 1.391(15) .
C132 H132 0.9300 .
C133 C134 1.374(18) .
C133 H133 0.9300 .
C134 C135 1.385(17) .
C134 H134 0.9300 .
C135 C136 1.428(16) .
C135 H135 0.9300 .
C136 H136 0.9300 .
C137 C138 1.472(18) .
C137 H13C 0.9700 .
C137 H13D 0.9700 .
C138 C139 1.478(15) .
C138 H13E 0.9700 .
C138 H13F 0.9700 .
C139 H13G 0.9600 .
C139 H13H 0.9600 .
C139 H13I 0.9600 .
C140 C141 1.462(16) .
C140 H14A 0.9700 .
C140 H14B 0.9700 .
C141 C142 1.491(16) .
C141 H14C 0.9700 .
C141 H14D 0.9700 .
C142 H14E 0.9600 .
C142 H14F 0.9600 .
C142 H14G 0.9600 .
C143 C144 1.555(17) .
C143 H14H 0.9700 .
C143 H14I 0.9700 .
C144 C145 1.540(18) .
C144 H14J 0.9700 .
C144 H14K 0.9700 .
C145 H14L 0.9600 .
C145 H14M 0.9600 .
C145 H14N 0.9600 .
C146 C147 1.462(17) .
C146 H14O 0.9700 .
C146 H14P 0.9700 .
C147 C148 1.449(17) .
C147 H14Q 0.9700 .
C147 H14R 0.9700 .
C148 H14X 0.9600 .
C148 H14Y 0.9600 .
C148 H14Z 0.9600 .

loop_
_geom_torsion_atom_site_label_1
_geom_torsion_atom_site_label_2
_geom_torsion_atom_site_label_3
_geom_torsion_atom_site_label_4
_geom_torsion
_geom_torsion_site_symmetry_1
_geom_torsion_site_symmetry_4
S1 Au1 Au2 S10 143.82(10) . .
S9 Au1 Au2 S10 -32.11(10) . .
S1 Au1 Au2 S2 -34.76(9) . .
S9 Au1 Au2 S2 149.32(10) . .
S1 Au1 Au2 Au3 -66.35(12) . .
S9 Au1 Au2 Au3 117.72(12) . .
S10 Au2 Au3 S3 147.30(9) . .
S2 Au2 Au3 S3 -33.85(10) . .
Au1 Au2 Au3 S3 -1.94(13) . .
S10 Au2 Au3 S11 -33.76(10) . .
S2 Au2 Au3 S11 145.09(10) . .
Au1 Au2 Au3 S11 177.00(12) . .
S10 Au2 Au3 Au4 6.95(11) . .
S2 Au2 Au3 Au4 -174.20(10) . .
Au1 Au2 Au3 Au4 -142.29(9) . .
S3 Au3 Au4 S12 146.26(9) . .
S11 Au3 Au4 S12 -32.43(10) . .
Au2 Au3 Au4 S12 -72.53(10) . .
S3 Au3 Au4 S4 -32.18(9) . .
S11 Au3 Au4 S4 149.13(10) . .
Au2 Au3 Au4 S4 109.02(10) . .
S3 Au3 Au4 Au4 -96.97(11) . 2_675
S11 Au3 Au4 Au4 84.34(12) . 2_675
Au2 Au3 Au4 Au4 44.24(16) . 2_675
S5 Au5 Au6 S14 147.27(10) . .
S13 Au5 Au6 S14 -27.14(10) . .
S5 Au5 Au6 S6 -32.91(10) . .
S13 Au5 Au6 S6 152.68(10) . .
S5 Au5 Au6 Au7 -77.20(10) . .
S13 Au5 Au6 Au7 108.39(10) . .
S14 Au6 Au7 S7 125.94(10) . .
S6 Au6 Au7 S7 -53.63(10) . .
Au5 Au6 Au7 S7 -8.84(10) . .
S14 Au6 Au7 S15 -64.13(11) . .
S6 Au6 Au7 S15 116.30(10) . .
Au5 Au6 Au7 S15 161.09(10) . .
S14 Au6 Au7 Au8 32.53(8) . .
S6 Au6 Au7 Au8 -147.04(8) . .
Au5 Au6 Au7 Au8 -102.25(8) . .
S7 Au7 Au8 S8 10.37(10) . .
S15 Au7 Au8 S8 -164.26(10) . .
Au6 Au7 Au8 S8 101.99(8) . .
S7 Au7 Au8 S16 -165.26(10) . .
S15 Au7 Au8 S16 20.11(11) . .
Au6 Au7 Au8 S16 -73.64(8) . .
S7 Au7 Au8 Au5 131.24(10) . 4_545
S15 Au7 Au8 Au5 -43.39(11) . 4_545
Au6 Au7 Au8 Au5 -137.14(7) . 4_545
Au2 Au1 S1 C73 20.5(4) . .
Au1 Au2 S2 C73 42.7(3) . .
Au3 Au2 S2 C73 -143.8(3) . .
Au4 Au3 S3 C74 38.2(5) . .
Au2 Au3 S3 C74 -131.2(5) . .
Au3 Au4 S4 C74 21.0(5) . .
Au4 Au4 S4 C74 -170.6(5) 2_675 .
Au6 Au5 S5 C75 15.0(3) . .
Au8 Au5 S5 C75 -158.9(3) 4 .
Au5 Au6 S6 C75 49.1(3) . .
Au7 Au6 S6 C75 -143.3(3) . .
S15 Au7 S7 C76 146.2(5) . .
Au8 Au7 S7 C76 -4.4(4) . .
Au6 Au7 S7 C76 -146.6(4) . .
Au7 Au8 S8 C76 -14.3(4) . .
Au5 Au8 S8 C76 -179.1(4) 4_545 .
Au2 Au1 S9 C149 24.6(4) . .
Au1 Au2 S10 C149 34.7(4) . .
Au3 Au2 S10 C149 -139.0(4) . .
Au4 Au3 S11 C150 39.5(4) . .
Au2 Au3 S11 C150 -151.4(4) . .
Au3 Au4 S12 C150 20.5(4) . .
Au4 Au4 S12 C150 -148.1(4) 2_675 .
Au6 Au5 S13 C151 13.8(3) . .
Au8 Au5 S13 C151 -172.6(3) 4 .
Au5 Au6 S14 C151 36.8(3) . .
Au7 Au6 S14 C151 -130.8(3) . .
S7 Au7 S15 C152 -167.7(5) . .
Au8 Au7 S15 C152 -17.3(4) . .
Au6 Au7 S15 C152 125.0(4) . .
Au7 Au8 S16 C152 -21.8(4) . .
Au5 Au8 S16 C152 142.4(4) 4_545 .
C73 N1 C1 C2 112.0(10) . .
C33 N1 C1 C2 -74.9(10) . .
N1 C1 C2 C7 -78.3(12) . .
N1 C1 C2 C3 97.8(11) . .
C7 C2 C3 C4 -2.4(16) . .
C1 C2 C3 C4 -178.5(10) . .
C2 C3 C4 C5 5.2(16) . .
C2 C3 C4 C32 -167.9(9) . .
C61 O1 C5 C6 82.8(11) . .
C61 O1 C5 C4 -98.5(9) . .
C3 C4 C5 C6 -4.5(16) . .
C32 C4 C5 C6 168.1(9) . .
C3 C4 C5 O1 176.7(9) . .
C32 C4 C5 O1 -10.7(14) . .
O1 C5 C6 C7 179.6(8) . .
C4 C5 C6 C7 0.9(15) . .
O1 C5 C6 C8 6.9(14) . .
C4 C5 C6 C8 -171.8(9) . .
C3 C2 C7 C6 -1.2(16) . .
C1 C2 C7 C6 174.9(9) . .
C5 C6 C7 C2 1.9(16) . .
C8 C6 C7 C2 174.3(10) . .
C5 C6 C8 C9 120.5(10) . .
C7 C6 C8 C9 -52.0(13) . .
C6 C8 C9 C14 97.8(12) . .
C6 C8 C9 C10 -68.9(12) . .
C64 O2 C10 C11 101.9(11) . .
C64 O2 C10 C9 -73.1(11) . .
C14 C9 C10 O2 178.3(9) . .
C8 C9 C10 O2 -15.3(14) . .
C14 C9 C10 C11 3.2(17) . .
C8 C9 C10 C11 169.6(10) . .
O2 C10 C11 C12 -173.2(10) . .
C9 C10 C11 C12 1.8(17) . .
O2 C10 C11 C16 20.4(17) . .
C9 C10 C11 C16 -164.6(10) . .
C10 C11 C12 C13 -4.8(18) . .
C16 C11 C12 C13 163.0(11) . .
C11 C12 C13 C14 2.8(19) . .
C11 C12 C13 C15 -174.7(11) . .
C10 C9 C14 C13 -5.1(16) . .
C8 C9 C14 C13 -171.5(10) . .
C12 C13 C14 C9 2.1(17) . .
C15 C13 C14 C9 179.7(10) . .
C74 N2 C15 C13 92.2(10) . .
C40 N2 C15 C13 -100.7(9) . .
C12 C13 C15 N2 16.9(15) . .
C14 C13 C15 N2 -160.6(9) . .
C10 C11 C16 C17 58.1(14) . .
C12 C11 C16 C17 -108.9(10) . .
C11 C16 C17 C18 -120.6(8) . .
C11 C16 C17 C22 56.2(9) . .
C67 O3 C18 C17 -92.6(7) . .
C67 O3 C18 C19 83.4(7) . .
C22 C17 C18 O3 176.2(7) . .
C16 C17 C18 O3 -7.3(8) . .
C22 C17 C18 C19 0.0 . .
C16 C17 C18 C19 176.5(9) . .
O3 C18 C19 C20 -175.8(7) . .
C17 C18 C19 C20 0.0 . .
O3 C18 C19 C24 13.8(8) . .
C17 C18 C19 C24 -170.4(7) . .
C18 C19 C20 C21 0.0 . .
C24 C19 C20 C21 169.9(8) . .
C19 C20 C21 C22 0.0 . .
C19 C20 C21 C23 177.7(7) . .
C20 C21 C22 C17 0.0 . .
C23 C21 C22 C17 -177.5(8) . .
C18 C17 C22 C21 0.0 . .
C16 C17 C22 C21 -177.1(7) . .
C20 C21 C23 N3 -67.2(9) . .
C22 C21 C23 N3 110.4(7) . .
C75 N3 C23 C21 109.1(9) . .
C47 N3 C23 C21 -77.0(9) . .
C20 C19 C24 C25 -51.0(11) . .
C18 C19 C24 C25 119.2(8) . .
C19 C24 C25 C30 104.3(11) . .
C19 C24 C25 C26 -66.5(13) . .
C70 O4 C26 C27 97.9(11) . .
C70 O4 C26 C25 -87.6(11) . .
C30 C25 C26 C27 -2.1(16) . .
C24 C25 C26 C27 168.9(10) . .
C30 C25 C26 O4 -176.7(9) . .
C24 C25 C26 O4 -5.6(15) . .
O4 C26 C27 C28 175.7(9) . .
C25 C26 C27 C28 1.2(17) . .
O4 C26 C27 C32 11.1(15) . .
C25 C26 C27 C32 -163.4(10) . .
C26 C27 C28 C29 -1.1(17) . .
C32 C27 C28 C29 163.4(10) . .
C27 C28 C29 C30 1.9(16) . .
C27 C28 C29 C31 167.3(10) . .
C28 C29 C30 C25 -3.0(16) . .
C31 C29 C30 C25 -168.7(9) . .
C26 C25 C30 C29 3.1(16) . .
C24 C25 C30 C29 -167.7(10) . .
C54 N4 C31 C29 -120.2(9) . .
C76 N4 C31 C29 68.3(9) . .
C30 C29 C31 N4 -161.4(9) . .
C28 C29 C31 N4 33.1(13) . .
C26 C27 C32 C4 65.4(13) . .
C28 C27 C32 C4 -99.6(12) . .
C3 C4 C32 C27 51.6(13) . .
C5 C4 C32 C27 -121.4(11) . .
C73 N1 C33 C34 -89.8(10) . .
C1 N1 C33 C34 96.7(10) . .
N1 C33 C34 C39 -4.2(15) . .
N1 C33 C34 C35 176.2(9) . .
C39 C34 C35 C36 -1.9(17) . .
C33 C34 C35 C36 177.7(11) . .
C34 C35 C36 C37 2.9(19) . .
C35 C36 C37 C38 0(2) . .
C36 C37 C38 C39 -3.8(17) . .
C35 C34 C39 C38 -1.7(17) . .
C33 C34 C39 C38 178.6(10) . .
C37 C38 C39 C34 4.7(16) . .
C74 N2 C40 C41 85.0(11) . .
C15 N2 C40 C41 -80.6(10) . .
N2 C40 C41 C46 84.6(13) . .
N2 C40 C41 C42 -100.0(11) . .
C46 C41 C42 C43 2.1(16) . .
C40 C41 C42 C43 -173.5(10) . .
C41 C42 C43 C44 -4.9(17) . .
C42 C43 C44 C45 2.9(17) . .
C43 C44 C45 C46 2.2(16) . .
C44 C45 C46 C41 -5.0(16) . .
C42 C41 C46 C45 2.9(16) . .
C40 C41 C46 C45 178.1(10) . .
C75 N3 C47 C48 -98.1(10) . .
C23 N3 C47 C48 88.6(9) . .
N3 C47 C48 C53 36.8(14) . .
N3 C47 C48 C49 -144.4(11) . .
C53 C48 C49 C50 1.0(18) . .
C47 C48 C49 C50 -177.8(11) . .
C48 C49 C50 C51 -1.4(19) . .
C49 C50 C51 C52 3.4(19) . .
C50 C51 C52 C53 -5.1(19) . .
C51 C52 C53 C48 4.8(18) . .
C49 C48 C53 C52 -2.8(17) . .
C47 C48 C53 C52 176.1(10) . .
C31 N4 C54 C55 -29.7(12) . .
C76 N4 C54 C55 142.5(8) . .
N4 C54 C55 C56 -57.6(10) . .
N4 C54 C55 C60 129.9(8) . .
C60 C55 C56 C57 0.0 . .
C54 C55 C56 C57 -172.9(7) . .
C55 C56 C57 C58 0.0 . .
C56 C57 C58 C59 0.0 . .
C57 C58 C59 C60 0.0 . .
C58 C59 C60 C55 0.0 . .
C56 C55 C60 C59 0.0 . .
C54 C55 C60 C59 172.1(8) . .
C5 O1 C61 C62 60.1(12) . .
O1 C61 C62 C63 171.0(9) . .
C10 O2 C64 C65 -86.6(9) . .
O2 C64 C65 C66 -91.8(10) . .
C18 O3 C67 C68 -82.9(9) . .
O3 C67 C68 C69 -164.6(9) . .
C26 O4 C70 C71 -111.6(12) . .
O4 C70 C71 C72 173.2(10) . .
C33 N1 C73 S1 -2.7(11) . .
C1 N1 C73 S1 170.4(7) . .
C33 N1 C73 S2 175.7(6) . .
C1 N1 C73 S2 -11.2(11) . .
Au1 S1 C73 N1 -170.0(7) . .
Au1 S1 C73 S2 11.9(9) . .
Au2 S2 C73 N1 138.1(6) . .
Au2 S2 C73 S1 -43.7(8) . .
C15 N2 C74 S4 178.6(7) . .
C40 N2 C74 S4 12.4(12) . .
C15 N2 C74 S3 -19.8(11) . .
C40 N2 C74 S3 174.0(6) . .
Au4 S4 C74 N2 164.1(7) . .
Au4 S4 C74 S3 5.1(10) . .
Au3 S3 C74 N2 166.4(7) . .
Au3 S3 C74 S4 -34.6(10) . .
C47 N3 C75 S6 -178.9(6) . .
C23 N3 C75 S6 -6.1(11) . .
C47 N3 C75 S5 4.7(10) . .
C23 N3 C75 S5 177.5(5) . .
Au6 S6 C75 N3 132.2(7) . .
Au6 S6 C75 S5 -51.4(6) . .
Au5 S5 C75 N3 -165.1(6) . .
Au5 S5 C75 S6 18.2(6) . .
C54 N4 C76 S7 -168.7(7) . .
C31 N4 C76 S7 3.1(10) . .
C54 N4 C76 S8 19.8(9) . .
C31 N4 C76 S8 -168.4(6) . .
Au7 S7 C76 N4 -177.1(5) . .
Au7 S7 C76 S8 -7.8(9) . .
Au8 S8 C76 N4 -173.6(5) . .
Au8 S8 C76 S7 17.0(9) . .
C149 N5 C77 C78 87.7(9) . .
C109 N5 C77 C78 -99.6(8) . .
N5 C77 C78 C79 28.0(13) . .
N5 C77 C78 C83 -154.7(8) . .
C83 C78 C79 C80 -1.1(15) . .
C77 C78 C79 C80 176.2(10) . .
C78 C79 C80 C81 -0.3(15) . .
C78 C79 C80 C108 164.2(10) . .
C137 O5 C81 C82 -90.9(12) . .
C137 O5 C81 C80 92.9(11) . .
C79 C80 C81 C82 1.0(16) . .
C108 C80 C81 C82 -163.6(11) . .
C79 C80 C81 O5 177.4(8) . .
C108 C80 C81 O5 12.7(15) . .
O5 C81 C82 C83 -176.3(10) . .
C80 C81 C82 C83 -0.4(18) . .
O5 C81 C82 C84 -8.5(16) . .
C80 C81 C82 C84 167.5(10) . .
C81 C82 C83 C78 -1.1(18) . .
C84 C82 C83 C78 -168.6(9) . .
C79 C78 C83 C82 1.8(15) . .
C77 C78 C83 C82 -175.8(10) . .
C83 C82 C84 C85 105.4(12) . .
C81 C82 C84 C85 -62.9(13) . .
C82 C84 C85 C90 -65.0(12) . .
C82 C84 C85 C86 114.2(11) . .
C140 O6 C86 C87 -81.1(10) . .
C140 O6 C86 C85 90.1(10) . .
C90 C85 C86 O6 -169.9(8) . .
C84 C85 C86 O6 10.9(14) . .
C90 C85 C86 C87 1.2(14) . .
C84 C85 C86 C87 -178.0(9) . .
O6 C86 C87 C88 173.0(8) . .
C85 C86 C87 C88 2.1(14) . .
O6 C86 C87 C92 -4.2(15) . .
C85 C86 C87 C92 -175.1(9) . .
C86 C87 C88 C89 -2.3(15) . .
C92 C87 C88 C89 175.1(9) . .
C87 C88 C89 C90 -0.8(16) . .
C87 C88 C89 C91 -175.1(10) . .
C88 C89 C90 C85 4.3(17) . .
C91 C89 C90 C85 179.3(9) . .
C86 C85 C90 C89 -4.4(15) . .
C84 C85 C90 C89 174.9(10) . .
C150 N6 C91 C89 111.4(9) . .
C116 N6 C91 C89 -74.1(9) . .
C88 C89 C91 N6 100.8(11) . .
C90 C89 C91 N6 -74.0(11) . .
C86 C87 C92 C93 -121.9(11) . .
C88 C87 C92 C93 60.9(12) . .
C87 C92 C93 C98 -100.1(12) . .
C87 C92 C93 C94 59.1(14) . .
C143 O7 C94 C95 -72.7(11) . .
C143 O7 C94 C93 100.4(11) . .
C98 C93 C94 C95 -2.2(17) . .
C92 C93 C94 C95 -160.6(11) . .
C98 C93 C94 O7 -174.9(9) . .
C92 C93 C94 O7 26.7(15) . .
O7 C94 C95 C96 174.2(9) . .
C93 C94 C95 C96 1.1(16) . .
O7 C94 C95 C100 -18.3(15) . .
C93 C94 C95 C100 168.6(10) . .
C94 C95 C96 C97 -1.6(16) . .
C100 C95 C96 C97 -169.0(10) . .
C95 C96 C97 C98 3.0(17) . .
C95 C96 C97 C99 178.1(10) . .
C94 C93 C98 C97 3.6(17) . .
C92 C93 C98 C97 163.9(10) . .
C96 C97 C98 C93 -4.1(18) . .
C99 C97 C98 C93 -177.8(12) . .
C96 C97 C99 N7 -177.3(9) . .
C98 C97 C99 N7 -3.0(18) . .
C123 N7 C99 C97 -93.4(10) . .
C151 N7 C99 C97 90.7(10) . .
C94 C95 C100 C101 -67.3(13) . .
C96 C95 C100 C101 100.0(12) . .
C95 C100 C101 C106 -56.3(14) . .
C95 C100 C101 C102 116.6(12) . .
C106 C101 C102 C103 -1.4(18) . .
C100 C101 C102 C103 -173.7(10) . .
C106 C101 C102 O8 -177.7(10) . .
C100 C101 C102 O8 10.0(15) . .
C146 O8 C102 C101 96.4(11) . .
C146 O8 C102 C103 -79.8(11) . .
C101 C102 C103 C104 1.7(16) . .
O8 C102 C103 C104 177.8(9) . .
C101 C102 C103 C108 176.9(10) . .
O8 C102 C103 C108 -7.0(15) . .
C102 C103 C104 C105 1.0(15) . .
C108 C103 C104 C105 -174.4(9) . .
C103 C104 C105 C106 -4.0(15) . .
C103 C104 C105 C107 -178.1(9) . .
C102 C101 C106 C105 -1.6(18) . .
C100 C101 C106 C105 171.1(9) . .
C104 C105 C106 C101 4.3(16) . .
C107 C105 C106 C101 178.2(10) . .
C104 C105 C107 N8 126.5(9) . .
C106 C105 C107 N8 -47.5(12) . .
C152 N8 C107 C105 137.0(9) . .
C130 N8 C107 C105 -36.9(10) . .
C104 C103 C108 C80 49.2(14) . .
C102 C103 C108 C80 -126.1(11) . .
C79 C80 C108 C103 -97.4(13) . .
C81 C80 C108 C103 66.6(14) . .
C149 N5 C109 C110 101.9(10) . .
C77 N5 C109 C110 -69.8(10) . .
N5 C109 C110 C111 132.0(10) . .
N5 C109 C110 C115 -50.0(14) . .
C115 C110 C111 C112 6.1(18) . .
C109 C110 C111 C112 -175.9(10) . .
C110 C111 C112 C113 -5.9(18) . .
C111 C112 C113 C114 4.6(17) . .
C112 C113 C114 C115 -3.5(18) . .
C113 C114 C115 C110 3.5(18) . .
C111 C110 C115 C114 -4.9(18) . .
C109 C110 C115 C114 177.1(10) . .
C150 N6 C116 C117 -85.3(9) . .
C91 N6 C116 C117 100.0(8) . .
N6 C116 C117 C122 29.7(13) . .
N6 C116 C117 C118 -148.1(10) . .
C122 C117 C118 C119 -0.6(19) . .
C116 C117 C118 C119 177.2(11) . .
C117 C118 C119 C120 1(2) . .
C118 C119 C120 C121 -1.0(19) . .
C119 C120 C121 C122 -0.3(17) . .
C118 C117 C122 C121 -0.7(18) . .
C116 C117 C122 C121 -178.4(10) . .
C120 C121 C122 C117 1.1(16) . .
C99 N7 C123 C124 -84.6(12) . .
C151 N7 C123 C124 90.7(11) . .
N7 C123 C124 C125 -44.8(13) . .
N7 C123 C124 C129 125.3(9) . .
C129 C124 C125 C126 0.0 . .
C123 C124 C125 C126 170.0(8) . .
C124 C125 C126 C127 0.0 . .
C125 C126 C127 C128 0.0 . .
C126 C127 C128 C129 0.0 . .
C127 C128 C129 C124 0.0 . .
C125 C124 C129 C128 0.0 . .
C123 C124 C129 C128 -170.2(8) . .
C152 N8 C130 C131 151.4(9) . .
C107 N8 C130 C131 -34.1(12) . .
N8 C130 C131 C132 127.5(10) . .
N8 C130 C131 C136 -49.1(14) . .
C136 C131 C132 C133 -0.3(17) . .
C130 C131 C132 C133 -176.7(10) . .
C131 C132 C133 C134 0.1(18) . .
C132 C133 C134 C135 0.5(19) . .
C133 C134 C135 C136 -0.8(18) . .
C132 C131 C136 C135 -0.1(16) . .
C130 C131 C136 C135 176.4(10) . .
C134 C135 C136 C131 0.6(16) . .
C81 O5 C137 C138 -169.4(8) . .
O5 C137 C138 C139 -177.7(8) . .
C86 O6 C140 C141 162.9(8) . .
O6 C140 C141 C142 65.8(10) . .
C94 O7 C143 C144 -83.2(10) . .
O7 C143 C144 C145 -114.1(11) . .
C102 O8 C146 C147 -174.5(8) . .
O8 C146 C147 C148 -168.6(8) . .
C109 N5 C149 S10 173.4(7) . .
C77 N5 C149 S10 -15.5(10) . .
C109 N5 C149 S9 4.5(11) . .
C77 N5 C149 S9 175.7(6) . .
Au2 S10 C149 N5 167.2(6) . .
Au2 S10 C149 S9 -26.5(9) . .
Au1 S9 C149 N5 163.5(5) . .
Au1 S9 C149 S10 -3.4(9) . .
C116 N6 C150 S12 -2.1(11) . .
C91 N6 C150 S12 171.9(6) . .
C116 N6 C150 S11 -169.1(6) . .
C91 N6 C150 S11 5.0(11) . .
Au4 S12 C150 N6 -155.8(7) . .
Au4 S12 C150 S11 8.3(9) . .
Au3 S11 C150 N6 125.5(6) . .
Au3 S11 C150 S12 -39.6(9) . .
C123 N7 C151 S14 176.6(6) . .
C99 N7 C151 S14 -7.7(8) . .
C123 N7 C151 S13 14.8(9) . .
C99 N7 C151 S13 -169.5(6) . .
Au6 S14 C151 N7 163.0(5) . .
Au6 S14 C151 S13 -40.1(8) . .
Au5 S13 C151 N7 172.6(4) . .
Au5 S13 C151 S14 14.7(8) . .
C107 N8 C152 S15 17.7(11) . .
C130 N8 C152 S15 -168.5(7) . .
C107 N8 C152 S16 -156.5(6) . .
C130 N8 C152 S16 17.4(11) . .
Au7 S15 C152 N8 -169.4(6) . .
Au7 S15 C152 S16 4.2(9) . .
Au8 S16 C152 N8 -170.9(6) . .
Au8 S16 C152 S15 15.6(9) . .

loop_
_platon_squeeze_void_nr
_platon_squeeze_void_average_x
_platon_squeeze_void_average_y
_platon_squeeze_void_average_z
_platon_squeeze_void_volume
_platon_squeeze_void_count_electrons
_platon_squeeze_void_content
1 0.000 0.500 0.037 621 70 ' '
2 0.000 0.000 0.154 160 12 ' '
3 0.000 0.500 0.364 89 13 ' '
4 0.000 0.000 0.537 621 70 ' '
5 0.000 0.500 0.654 160 12 ' '
6 0.000 0.000 0.864 89 13 ' '
7 0.122 0.795 0.404 20 2 ' '
8 0.122 0.295 0.904 20 2 ' '
9 0.245 0.457 0.269 136 12 ' '
10 0.245 0.957 0.769 136 12 ' '
11 0.255 -0.043 0.269 136 12 ' '
12 0.255 0.457 0.769 136 12 ' '
13 0.378 0.295 0.404 20 2 ' '
14 0.378 0.795 0.904 20 2 ' '
15 0.500 0.500 0.537 621 70 ' '
16 0.500 0.000 1.037 621 70 ' '
17 0.500 0.500 0.154 160 12 ' '
18 0.500 0.000 0.654 160 12 ' '
19 0.500 1.000 0.364 89 13 ' '
20 0.500 0.500 0.864 89 13 ' '
21 0.622 0.705 0.404 20 2 ' '
22 0.622 0.205 0.904 20 2 ' '
23 0.745 0.043 0.269 136 12 ' '
24 0.745 0.543 0.769 136 12 ' '
25 0.754 0.543 0.269 136 12 ' '
26 0.754 0.043 0.769 136 12 ' '
27 0.878 0.205 0.404 20 2 ' '
28 0.878 0.705 0.904 20 2 ' '
